data_7114194
loop_
_publ_author_name
'Jones, Leigh F.'
'Brechin, Euan K.'
'Collison, David'
'Harrison, Andrew'
'Teat, Simon J.'
'Wernsdorfer, Wolfgang'

_publ_section_title
;
 New routes to high nuclearity cages: a fluoride-based hexaicosametallic
 manganese cage
;
_journal_issue 24
_journal_name_full 'Chemical Communications'
_journal_page_first 2974
_journal_paper_doi 10.1039/b209445b
_journal_year 2002
_chemical_formula_sum 'C151.5 H196 F10 Mn26 N66 O46.5'
_chemical_formula_weight 5304.18
_chemical_name_systematic
;
?
;
_space_group_IT_number 2
_symmetry_cell_setting triclinic
_symmetry_space_group_name_Hall '-P 1'
_symmetry_space_group_name_H-M 'P -1'
_atom_sites_solution_hydrogens geom
_atom_sites_solution_primary direct
_atom_sites_solution_secondary difmap
_audit_creation_method SHELXL-97
_cell_angle_alpha 98.907(2)
_cell_angle_beta 95.758(2)
_cell_angle_gamma 101.778(2)
_cell_formula_units_Z 2
_cell_length_a 17.9570(10)
_cell_length_b 24.0865(14)
_cell_length_c 27.3871(16)
_cell_measurement_reflns_used 11487
_cell_measurement_temperature 150(2)
_cell_measurement_theta_max 20.07
_cell_measurement_theta_min 2.21
_cell_volume 11349.2(11)
_computing_cell_refinement 'Bruker SAINT v6.02a'
_computing_data_collection 'Bruker SMART v5.054'
_computing_data_reduction 'Bruker SAINT v6.02a'
_computing_molecular_graphics 'Bruker SHELXTL'
_computing_publication_material 'Bruker SHELXTL and local programs'
_computing_structure_refinement 'Bruker SHELXTL'
_computing_structure_solution 'Bruker SHELXTL'
_diffrn_ambient_temperature 150(2)
_diffrn_measured_fraction_theta_full 0.989
_diffrn_measured_fraction_theta_max 0.989
_diffrn_measurement_device_type 'Bruker SMART 1K CCD diffractometer'
_diffrn_measurement_method '\w rotation with narrow frames'
_diffrn_radiation_monochromator 'silicon 111'
_diffrn_radiation_source 'Daresbury SRS station 9.8'
_diffrn_radiation_type synchrotron
_diffrn_radiation_wavelength 0.6867
_diffrn_reflns_av_R_equivalents 0.0521
_diffrn_reflns_av_sigmaI/netI 0.1050
_diffrn_reflns_limit_h_max 16
_diffrn_reflns_limit_h_min -17
_diffrn_reflns_limit_k_max 24
_diffrn_reflns_limit_k_min -21
_diffrn_reflns_limit_l_max 27
_diffrn_reflns_limit_l_min -27
_diffrn_reflns_number 37727
_diffrn_reflns_theta_full 20.08
_diffrn_reflns_theta_max 20.08
_diffrn_reflns_theta_min 1.70
_diffrn_standards_decay_% 10
_diffrn_standards_number 0
_exptl_absorpt_coefficient_mu 1.475
_exptl_absorpt_correction_T_max 0.97
_exptl_absorpt_correction_T_min 0.88
_exptl_absorpt_correction_type multi-scan
_exptl_crystal_colour orange/brown
_exptl_crystal_density_diffrn 1.552
_exptl_crystal_density_method 'not measured'
_exptl_crystal_description Plate
_exptl_crystal_F_000 5358
_exptl_crystal_size_max 0.08
_exptl_crystal_size_mid 0.04
_exptl_crystal_size_min 0.01
_refine_diff_density_max 1.525
_refine_diff_density_min -0.831
_refine_diff_density_rms 0.136
_refine_ls_extinction_method none
_refine_ls_goodness_of_fit_ref 1.019
_refine_ls_hydrogen_treatment constr
_refine_ls_matrix_type full
_refine_ls_number_parameters 2581
_refine_ls_number_reflns 23486
_refine_ls_number_restraints 1432
_refine_ls_restrained_S_all 1.007
_refine_ls_R_factor_all 0.1316
_refine_ls_R_factor_gt 0.0786
_refine_ls_shift/su_max 0.001
_refine_ls_shift/su_mean 0.000
_refine_ls_structure_factor_coef Fsqd
_refine_ls_weighting_details 'calc w=1/[\s^2^(Fo^2^)+(0.1650P)^2^+0.0000P] where P=(Fo^2^+2Fc^2^)/3'
_refine_ls_weighting_scheme calc
_refine_ls_wR_factor_gt 0.2218
_refine_ls_wR_factor_ref 0.2619
_reflns_number_gt 13934
_reflns_number_total 23486
_reflns_threshold_expression I>2\s(I)
_cod_data_source_file b209445b.txt
_cod_data_source_block lfjc34a
_cod_original_sg_symbol_H-M P-1
_cod_original_formula_sum 'C151.50 H196 F10 Mn26 N66 O46.50'
_cod_database_code 7114194

loop_
_symmetry_equiv_pos_as_xyz
'x, y, z'
'-x, -y, -z'

loop_
_atom_site_label
_atom_site_type_symbol
_atom_site_fract_x
_atom_site_fract_y
_atom_site_fract_z
_atom_site_U_iso_or_equiv
_atom_site_adp_type
_atom_site_occupancy
_atom_site_symmetry_multiplicity
_atom_site_calc_flag
_atom_site_refinement_flags
_atom_site_disorder_assembly
_atom_site_disorder_group
Mn1 Mn 0.88026(12) -0.10653(9) 1.14311(7) 0.0469(5) Uani 1 1 d . . .
Mn2 Mn 0.89791(11) -0.20959(8) 1.04787(6) 0.0377(5) Uani 1 1 d . . .
Mn3 Mn 0.74297(11) -0.20295(9) 1.06055(7) 0.0467(6) Uani 1 1 d . . .
Mn4 Mn 0.61581(13) -0.21012(11) 0.97679(8) 0.0667(7) Uani 1 1 d . . .
Mn5 Mn 0.59648(13) -0.31913(12) 1.04047(8) 0.0735(8) Uani 1 1 d . . .
Mn6 Mn 0.75305(11) -0.30891(8) 0.96400(6) 0.0431(5) Uani 1 1 d . . .
Mn7 Mn 0.96493(13) -0.31576(8) 1.03158(7) 0.0486(6) Uani 1 1 d . . .
Mn8 Mn 0.94325(10) -0.25102(8) 0.93456(6) 0.0358(5) Uani 1 1 d . A .
Mn9 Mn 0.81956(11) -0.31340(8) 0.85652(6) 0.0381(5) Uani 1 1 d . A .
Mn10 Mn 0.84534(13) -0.39538(8) 0.75358(7) 0.0501(6) Uani 1 1 d . A .
Mn11 Mn 1.00013(11) -0.28856(8) 0.82393(6) 0.0429(5) Uani 1 1 d . A .
Mn12 Mn 1.16654(12) -0.22944(11) 0.78740(7) 0.0579(6) Uani 1 1 d D A .
Mn13 Mn 1.03334(13) -0.34541(11) 0.72777(8) 0.0664(7) Uani 1 1 d . . .
Mn14 Mn 0.94385(19) -0.47512(12) 0.66306(9) 0.0922(10) Uani 1 1 d D . .
Mn15 Mn 0.91901(13) -0.34665(10) 0.64234(7) 0.0545(6) Uani 1 1 d . A .
Mn16 Mn 0.98646(11) -0.21070(10) 0.71837(7) 0.0495(6) Uani 1 1 d . . .
Mn17 Mn 0.83766(11) -0.27448(8) 0.74296(6) 0.0387(5) Uani 1 1 d . A .
Mn18 Mn 0.83941(11) -0.23168(9) 0.62940(6) 0.0413(5) Uani 1 1 d . . .
Mn19 Mn 0.80680(12) -0.32503(9) 0.54453(6) 0.0488(6) Uani 1 1 d . A .
Mn20 Mn 0.86750(13) -0.28752(11) 0.44171(7) 0.0617(7) Uani 1 1 d . A .
Mn21 Mn 0.75915(11) -0.18881(9) 0.53278(6) 0.0427(5) Uani 1 1 d . . .
Mn22 Mn 0.65298(13) -0.09258(10) 0.47740(7) 0.0568(6) Uani 1 1 d . . .
Mn23 Mn 0.55598(12) -0.17843(10) 0.54558(7) 0.0555(6) Uani 1 1 d . . .
Mn24 Mn 0.59385(11) -0.23632(9) 0.44869(6) 0.0468(6) Uani 1 1 d . A .
Mn25 Mn 0.69536(12) -0.31468(9) 0.44251(7) 0.0499(6) Uani 1 1 d . . .
Mn26 Mn 0.53015(13) -0.35775(10) 0.36075(7) 0.0589(6) Uani 1 1 d . . .
F1 F 0.9154(4) -0.0480(3) 1.1950(3) 0.062(2) Uani 1 1 d . . .
F2 F 0.5901(5) -0.1745(4) 0.9249(3) 0.087(3) Uani 1 1 d . . .
F3 F 0.5577(6) -0.3933(5) 1.0457(3) 0.108(4) Uani 1 1 d . . .
F4 F 0.9757(5) -0.3782(3) 1.0587(3) 0.073(2) Uani 1 1 d . . .
F5 F 1.2467(5) -0.1699(4) 0.7892(3) 0.074(2) Uani 1 1 d . . .
F6 F 0.8993(12) -0.5516(6) 0.6596(7) 0.106(6) Uiso 0.60 1 d PDU A 1
F6' F 0.9354(14) -0.5513(6) 0.6466(8) 0.070(6) Uiso 0.40 1 d PDU A 2
F7 F 0.9415(5) -0.2531(4) 0.4070(3) 0.085(3) Uani 1 1 d . . .
F8 F 0.7160(5) -0.0249(4) 0.4725(3) 0.079(3) Uani 1 1 d . . .
F9 F 0.5144(5) -0.1949(4) 0.6013(3) 0.079(3) Uani 1 1 d . . .
F10 F 0.4630(5) -0.4069(4) 0.3112(3) 0.077(3) Uani 1 1 d . . .
O1 O 0.8441(4) -0.1680(3) 1.0899(3) 0.040(2) Uani 1 1 d . . .
O2 O 0.7962(4) -0.2487(3) 1.0193(3) 0.038(2) Uani 1 1 d . . .
O3 O 0.9526(4) -0.2497(3) 1.0036(3) 0.0351(19) Uani 1 1 d . . .
O4 O 0.6403(5) -0.2440(4) 1.0332(3) 0.059(3) Uani 1 1 d . . .
O5 O 0.6829(4) -0.3448(3) 1.0019(2) 0.036(2) Uani 1 1 d . . .
O6 O 0.6837(4) -0.2576(3) 0.9340(2) 0.035(2) Uani 1 1 d . . .
O7 O 0.8272(5) -0.2896(3) 0.9248(3) 0.039(2) Uani 1 1 d . . .
O8 O 0.9237(5) -0.2707(3) 0.8643(3) 0.038(2) Uani 1 1 d . . .
O9 O 0.8138(5) -0.3321(3) 0.7861(3) 0.039(2) Uani 1 1 d . . .
O10 O 0.9549(5) -0.3574(4) 0.7745(3) 0.050(2) Uani 1 1 d . A .
O11 O 0.8423(4) -0.3540(3) 0.6974(3) 0.0354(19) Uani 1 1 d . . .
O12 O 0.8665(5) -0.4596(3) 0.7147(3) 0.046(2) Uani 1 1 d . A .
O13 O 1.0834(5) -0.2913(4) 0.7863(3) 0.057(3) Uani 1 1 d . A .
O14 O 0.9505(4) -0.2386(4) 0.7781(3) 0.039(2) Uani 1 1 d . A .
O15 O 1.0894(4) -0.1896(3) 0.7486(2) 0.0336(19) Uani 1 1 d . A .
O16 O 0.9923(5) -0.2896(4) 0.6897(3) 0.046(2) Uani 1 1 d . A .
O17 O 0.9766(5) -0.3955(4) 0.6685(3) 0.063(3) Uani 1 1 d . A .
O18 O 0.8429(5) -0.3114(3) 0.6135(3) 0.040(2) Uani 1 1 d . A .
O19 O 0.8816(5) -0.2246(4) 0.6967(3) 0.045(2) Uani 1 1 d . A .
O20 O 0.7924(5) -0.2431(4) 0.5643(3) 0.043(2) Uani 1 1 d . A .
O21 O 0.7890(5) -0.3238(4) 0.4758(3) 0.053(2) Uani 1 1 d . A .
O22 O 0.7469(4) -0.1259(3) 0.5021(2) 0.0313(18) Uani 1 1 d . . .
O23 O 0.6651(4) -0.1878(3) 0.5750(2) 0.0251(17) Uani 1 1 d . . .
O24 O 0.6930(5) -0.2416(4) 0.4791(3) 0.046(2) Uani 1 1 d . A .
O25 O 0.5910(5) -0.1623(4) 0.4849(3) 0.051(2) Uani 1 1 d . A .
O26 O 0.6013(5) -0.3075(4) 0.4111(3) 0.049(2) Uani 1 1 d . A .
O1W O 0.5396(6) -0.1652(6) 1.0220(4) 0.099(4) Uani 1 1 d . . .
N11 N 0.9870(6) -0.1224(5) 1.1347(4) 0.046(3) Uani 1 1 d . . .
N12 N 0.9961(6) -0.1589(4) 1.0945(4) 0.039(3) Uani 1 1 d . . .
N13 N 1.0676(7) -0.1605(5) 1.0925(4) 0.050(3) Uani 1 1 d . . .
C11 C 1.0584(8) -0.1011(6) 1.1615(5) 0.050(4) Uani 1 1 d . . .
C12 C 1.0840(9) -0.0621(6) 1.2067(5) 0.063(4) Uani 1 1 d . . .
H12 H 1.0506 -0.0442 1.2251 0.075 Uiso 1 1 calc R . .
C13 C 1.1619(11) -0.0523(8) 1.2219(6) 0.086(5) Uani 1 1 d . . .
H13 H 1.1809 -0.0281 1.2534 0.103 Uiso 1 1 calc R . .
C14 C 1.2153(10) -0.0742(8) 1.1958(6) 0.085(5) Uani 1 1 d . . .
H14 H 1.2682 -0.0648 1.2090 0.102 Uiso 1 1 calc R . .
C15 C 1.1885(9) -0.1104(7) 1.1496(6) 0.072(5) Uani 1 1 d . . .
H15 H 1.2230 -0.1248 1.1294 0.086 Uiso 1 1 calc R . .
C16 C 1.1084(8) -0.1249(6) 1.1340(5) 0.050(4) Uani 1 1 d . . .
N21 N 0.7684(7) -0.0985(5) 1.1418(4) 0.052(3) Uani 1 1 d . . .
N22 N 0.7126(7) -0.1376(6) 1.1098(4) 0.062(3) Uani 1 1 d . . .
N23 N 0.6471(8) -0.1212(6) 1.1074(5) 0.073(4) Uani 1 1 d . . .
C21 C 0.7340(10) -0.0572(7) 1.1607(5) 0.058(4) Uani 1 1 d . . .
C22 C 0.7626(10) -0.0056(8) 1.1954(6) 0.077(5) Uani 1 1 d . . .
H22 H 0.8140 0.0041 1.2117 0.092 Uiso 1 1 calc R . .
C23 C 0.7134(14) 0.0295(9) 1.2044(7) 0.095(6) Uani 1 1 d . . .
H23 H 0.7315 0.0648 1.2273 0.114 Uiso 1 1 calc R . .
C24 C 0.6393(14) 0.0166(10) 1.1820(8) 0.098(6) Uani 1 1 d . . .
H24 H 0.6082 0.0433 1.1901 0.118 Uiso 1 1 calc R . .
C25 C 0.6080(12) -0.0322(10) 1.1489(7) 0.099(6) Uani 1 1 d . . .
H25 H 0.5563 -0.0407 1.1334 0.119 Uiso 1 1 calc R . .
C26 C 0.6590(10) -0.0705(8) 1.1389(6) 0.069(5) Uani 1 1 d . . .
N31 N 0.6659(7) -0.3081(5) 1.1055(4) 0.060(3) Uani 1 1 d U . .
N32 N 0.7215(7) -0.2598(5) 1.1183(4) 0.057(3) Uani 1 1 d U . .
N33 N 0.7591(7) -0.2566(5) 1.1645(4) 0.059(3) Uani 1 1 d U . .
C31 C 0.6650(9) -0.3370(7) 1.1444(5) 0.068(3) Uani 1 1 d U . .
C32 C 0.6215(10) -0.3882(8) 1.1520(6) 0.087(4) Uani 1 1 d U . .
H32 H 0.5825 -0.4113 1.1268 0.104 Uiso 1 1 calc R . .
C33 C 0.6356(11) -0.4045(8) 1.1956(7) 0.096(4) Uani 1 1 d U . .
H33 H 0.6055 -0.4397 1.2010 0.116 Uiso 1 1 calc R . .
C34 C 0.6928(10) -0.3723(8) 1.2341(6) 0.085(4) Uani 1 1 d U . .
H34 H 0.7004 -0.3857 1.2647 0.102 Uiso 1 1 calc R . .
C35 C 0.7383(9) -0.3207(7) 1.2273(6) 0.071(3) Uani 1 1 d U . .
H35 H 0.7772 -0.2976 1.2526 0.085 Uiso 1 1 calc R . .
C36 C 0.7233(9) -0.3051(7) 1.1813(5) 0.060(3) Uani 1 1 d U . .
N41 N 0.9250(6) -0.1688(4) 0.9476(3) 0.040(3) Uani 1 1 d . . .
N42 N 0.9137(6) -0.1483(5) 0.9946(4) 0.042(3) Uani 1 1 d . . .
N43 N 0.9027(6) -0.0952(5) 0.9988(4) 0.050(3) Uani 1 1 d . . .
C41 C 0.9192(7) -0.1258(5) 0.9203(4) 0.039(3) Uani 1 1 d . A .
C42 C 0.9245(7) -0.1238(6) 0.8698(4) 0.043(3) Uani 1 1 d . . .
H42 H 0.9364 -0.1544 0.8479 0.052 Uiso 1 1 calc R A .
C43 C 0.9114(9) -0.0752(6) 0.8541(5) 0.058(4) Uani 1 1 d . . .
H43 H 0.9135 -0.0721 0.8201 0.069 Uiso 1 1 calc R . .
C44 C 0.8948(10) -0.0293(6) 0.8865(5) 0.069(5) Uani 1 1 d . . .
H44 H 0.8855 0.0035 0.8738 0.083 Uiso 1 1 calc R A .
C45 C 0.8920(10) -0.0312(6) 0.9363(6) 0.067(5) Uani 1 1 d . A .
H45 H 0.8817 -0.0001 0.9586 0.081 Uiso 1 1 calc R . .
C46 C 0.9047(8) -0.0802(5) 0.9521(4) 0.044(3) Uani 1 1 d . A .
N51 N 0.5249(6) -0.3282(7) 0.9756(5) 0.090(4) Uani 1 1 d DU . .
N52 N 0.5278(6) -0.2821(7) 0.9522(5) 0.087(3) Uani 1 1 d DU . .
N53 N 0.4813(7) -0.2959(8) 0.9097(5) 0.102(4) Uani 1 1 d DU . .
C51 C 0.4732(8) -0.3747(8) 0.9464(6) 0.107(4) Uani 1 1 d DU . .
C52 C 0.4497(9) -0.4314(10) 0.9536(7) 0.129(5) Uani 1 1 d DU . .
H52 H 0.4701 -0.4432 0.9826 0.154 Uiso 1 1 calc R . .
C53 C 0.3971(10) -0.4693(10) 0.9185(8) 0.151(5) Uani 1 1 d DU . .
H53 H 0.3784 -0.5085 0.9211 0.182 Uiso 1 1 calc R . .
C54 C 0.3725(11) -0.4445(10) 0.8774(8) 0.158(6) Uani 1 1 d DU . .
H54 H 0.3358 -0.4703 0.8523 0.189 Uiso 1 1 calc R . .
C55 C 0.3940(9) -0.3869(11) 0.8675(7) 0.146(5) Uani 1 1 d DU . .
H55 H 0.3744 -0.3742 0.8387 0.175 Uiso 1 1 calc R . .
C56 C 0.4469(8) -0.3530(10) 0.9055(6) 0.118(4) Uani 1 1 d DU . .
N61 N 0.6981(6) -0.3732(5) 0.9056(4) 0.048(3) Uani 1 1 d . . .
N62 N 0.7107(6) -0.3642(4) 0.8596(3) 0.047(3) Uani 1 1 d . . .
N63 N 0.6778(7) -0.4090(5) 0.8242(4) 0.061(3) Uani 1 1 d . A .
C61 C 0.6518(8) -0.4275(6) 0.9002(5) 0.055(4) Uani 1 1 d . . .
C62 C 0.6237(9) -0.4611(7) 0.9334(6) 0.072(5) Uani 1 1 d . . .
H62 H 0.6308 -0.4467 0.9682 0.086 Uiso 1 1 calc R . .
C63 C 0.5849(11) -0.5163(8) 0.9134(7) 0.095(6) Uani 1 1 d . . .
H63 H 0.5655 -0.5408 0.9354 0.114 Uiso 1 1 calc R A .
C64 C 0.5722(10) -0.5388(7) 0.8621(7) 0.086(6) Uani 1 1 d . . .
H64 H 0.5443 -0.5775 0.8507 0.103 Uiso 1 1 calc R . .
C65 C 0.5983(9) -0.5072(7) 0.8291(6) 0.072(5) Uani 1 1 d . . .
H65 H 0.5900 -0.5220 0.7943 0.086 Uiso 1 1 calc R A .
C66 C 0.6396(8) -0.4500(7) 0.8491(5) 0.057(4) Uani 1 1 d . A .
N71 N 0.8517(8) -0.4336(4) 0.8170(4) 0.062(3) Uani 1 1 d U . .
N72 N 0.8444(7) -0.4009(4) 0.8601(4) 0.055(3) Uani 1 1 d U A .
N73 N 0.8481(8) -0.4287(5) 0.8992(4) 0.062(3) Uani 1 1 d U . .
C71 C 0.8616(11) -0.4857(6) 0.8276(5) 0.076(3) Uani 1 1 d U A .
C72 C 0.8753(12) -0.5343(7) 0.7981(6) 0.094(4) Uani 1 1 d U . .
H72 H 0.8773 -0.5361 0.7634 0.112 Uiso 1 1 calc R A .
C73 C 0.8860(13) -0.5797(7) 0.8211(7) 0.108(4) Uani 1 1 d U . .
H73 H 0.8963 -0.6133 0.8024 0.129 Uiso 1 1 calc R . .
C74 C 0.8813(14) -0.5757(7) 0.8737(7) 0.110(4) Uani 1 1 d U . .
H74 H 0.8881 -0.6075 0.8889 0.132 Uiso 1 1 calc R A .
C75 C 0.8673(12) -0.5269(7) 0.9036(7) 0.099(4) Uani 1 1 d U A .
H75 H 0.8644 -0.5247 0.9382 0.119 Uiso 1 1 calc R . .
C76 C 0.8583(11) -0.4827(6) 0.8792(6) 0.079(3) Uani 1 1 d U A .
N81 N 1.0022(5) -0.3470(4) 0.9677(4) 0.051(2) Uani 1 1 d DU . .
N82 N 0.9960(4) -0.3180(4) 0.9302(3) 0.046(2) Uani 1 1 d DU . .
N83 N 1.0163(5) -0.3439(4) 0.8887(4) 0.051(2) Uani 1 1 d DU A .
C81 C 1.0285(5) -0.3947(5) 0.9497(5) 0.062(3) Uani 1 1 d DU . .
C82 C 1.0439(7) -0.4380(6) 0.9731(6) 0.079(3) Uani 1 1 d DU . .
H82 H 1.0376 -0.4387 1.0070 0.095 Uiso 1 1 calc R . .
C83 C 1.0691(7) -0.4803(7) 0.9444(6) 0.092(4) Uani 1 1 d DU . .
H83 H 1.0809 -0.5113 0.9590 0.111 Uiso 1 1 calc R A .
C84 C 1.0787(8) -0.4795(7) 0.8920(6) 0.095(4) Uani 1 1 d DU . .
H84 H 1.0961 -0.5098 0.8732 0.114 Uiso 1 1 calc R . .
C85 C 1.0628(7) -0.4358(6) 0.8705(6) 0.083(3) Uani 1 1 d DU . .
H85 H 1.0686 -0.4342 0.8366 0.100 Uiso 1 1 calc R A .
C86 C 1.0371(5) -0.3926(6) 0.9007(5) 0.065(3) Uani 1 1 d DU A .
N91 N 1.0660(6) -0.2008(4) 0.9163(4) 0.040(3) Uani 1 1 d . . .
N92 N 1.0751(6) -0.2216(4) 0.8698(4) 0.042(3) Uani 1 1 d . A .
N93 N 1.1402(6) -0.1947(5) 0.8562(4) 0.046(3) Uani 1 1 d . . .
C91 C 1.1296(7) -0.1589(6) 0.9334(5) 0.047(4) Uani 1 1 d . A .
C92 C 1.1481(9) -0.1230(6) 0.9810(5) 0.063(4) Uani 1 1 d . . .
H92 H 1.1158 -0.1258 1.0064 0.075 Uiso 1 1 calc R A .
C93 C 1.2197(10) -0.0822(7) 0.9872(6) 0.075(5) Uani 1 1 d . . .
H93 H 1.2363 -0.0568 1.0184 0.090 Uiso 1 1 calc R . .
C94 C 1.2664(9) -0.0780(8) 0.9497(7) 0.080(5) Uani 1 1 d . . .
H94 H 1.3142 -0.0508 0.9561 0.096 Uiso 1 1 calc R A .
C95 C 1.2444(9) -0.1130(7) 0.9028(6) 0.071(5) Uani 1 1 d . A .
H95 H 1.2751 -0.1092 0.8767 0.085 Uiso 1 1 calc R . .
C96 C 1.1761(8) -0.1535(6) 0.8959(5) 0.046(3) Uani 1 1 d . A .
N101 N 0.7897(6) -0.2170(4) 0.7975(3) 0.041(3) Uani 1 1 d . . .
N102 N 0.7731(6) -0.2359(4) 0.8383(4) 0.042(3) Uani 1 1 d . A .
N103 N 0.7299(6) -0.2059(5) 0.8625(4) 0.049(3) Uani 1 1 d . . .
C101 C 0.7553(7) -0.1715(6) 0.7944(5) 0.044(3) Uani 1 1 d . A .
C102 C 0.7564(9) -0.1366(7) 0.7577(5) 0.059(4) Uani 1 1 d . . .
H102 H 0.7838 -0.1409 0.7299 0.071 Uiso 1 1 calc R A .
C103 C 0.7137(11) -0.0957(8) 0.7660(7) 0.086(5) Uani 1 1 d . . .
H103 H 0.7099 -0.0716 0.7419 0.103 Uiso 1 1 calc R . .
C104 C 0.6758(11) -0.0869(8) 0.8073(8) 0.095(6) Uani 1 1 d . . .
H104 H 0.6481 -0.0572 0.8104 0.114 Uiso 1 1 calc R A .
C105 C 0.6772(10) -0.1203(7) 0.8440(6) 0.078(5) Uani 1 1 d . A .
H105 H 0.6523 -0.1145 0.8727 0.094 Uiso 1 1 calc R . .
C106 C 0.7175(8) -0.1624(6) 0.8353(5) 0.053(4) Uani 1 1 d . A .
N111 N 0.7251(6) -0.2788(4) 0.7015(4) 0.044(2) Uani 1 1 d U . .
N112 N 0.7262(6) -0.2533(5) 0.6619(4) 0.046(2) Uani 1 1 d U . .
N113 N 0.6564(6) -0.2459(5) 0.6473(4) 0.053(2) Uani 1 1 d U . .
C111 C 0.6524(8) -0.2861(6) 0.7136(5) 0.053(3) Uani 1 1 d U A .
C112 C 0.6229(8) -0.3090(7) 0.7539(5) 0.064(3) Uani 1 1 d U . .
H112 H 0.6530 -0.3241 0.7768 0.076 Uiso 1 1 calc R A .
C113 C 0.5481(9) -0.3079(8) 0.7574(6) 0.082(4) Uani 1 1 d U . .
H113 H 0.5261 -0.3206 0.7850 0.099 Uiso 1 1 calc R . .
C114 C 0.5029(10) -0.2891(8) 0.7224(6) 0.088(4) Uani 1 1 d U . .
H114 H 0.4502 -0.2918 0.7257 0.105 Uiso 1 1 calc R A .
C115 C 0.5311(9) -0.2668(8) 0.6835(6) 0.079(3) Uani 1 1 d U A .
H115 H 0.5002 -0.2528 0.6602 0.095 Uiso 1 1 calc R . .
C116 C 0.6081(8) -0.2659(7) 0.6804(5) 0.058(3) Uani 1 1 d U A .
N121 N 1.0107(10) -0.4831(8) 0.7198(6) 0.058(4) Uiso 0.60 1 d PDU A 1
N122 N 1.0656(10) -0.4340(10) 0.7380(6) 0.059(4) Uiso 0.60 1 d PDU A 1
N123 N 1.1263(11) -0.4424(10) 0.7654(6) 0.071(4) Uiso 0.60 1 d PDU A 1
C121 C 1.0419(11) -0.5240(9) 0.7382(5) 0.073(5) Uiso 0.60 1 d PDU A 1
C122 C 1.0116(12) -0.5828(9) 0.7318(7) 0.097(6) Uiso 0.60 1 d PDU A 1
H122 H 0.9630 -0.5997 0.7125 0.116 Uiso 0.60 1 calc PR A 1
C123 C 1.0539(14) -0.6166(10) 0.7543(8) 0.110(7) Uiso 0.60 1 d PDU A 1
H123 H 1.0348 -0.6570 0.7508 0.133 Uiso 0.60 1 calc PR A 1
C124 C 1.1232(13) -0.5906(10) 0.7815(8) 0.097(6) Uiso 0.60 1 d PDU A 1
H124 H 1.1516 -0.6141 0.7966 0.116 Uiso 0.60 1 calc PR A 1
C125 C 1.1547(12) -0.5334(10) 0.7885(7) 0.090(5) Uiso 0.60 1 d PDU A 1
H125 H 1.2034 -0.5173 0.8079 0.109 Uiso 0.60 1 calc PR A 1
C126 C 1.1128(11) -0.4988(8) 0.7661(6) 0.077(4) Uiso 0.60 1 d PDU A 1
N12A N 1.0439(13) -0.4584(11) 0.7196(8) 0.058(5) Uiso 0.40 1 d PDU A 2
N12B N 1.0798(13) -0.4035(13) 0.7435(8) 0.056(5) Uiso 0.40 1 d PDU A 2
N12C N 1.1431(13) -0.4002(12) 0.7738(8) 0.058(5) Uiso 0.40 1 d PDU A 2
C12A C 1.0904(11) -0.4904(10) 0.7373(7) 0.068(4) Uiso 0.40 1 d PGDU A 2
C12B C 1.0848(13) -0.5496(9) 0.7271(9) 0.086(5) Uiso 0.40 1 d PGDU A 2
H12B H 1.0432 -0.5738 0.7043 0.103 Uiso 0.40 1 calc PR A 2
C12C C 1.1401(16) -0.5734(8) 0.7501(10) 0.097(6) Uiso 0.40 1 d PGDU A 2
H12C H 1.1362 -0.6139 0.7431 0.116 Uiso 0.40 1 calc PR A 2
C12D C 1.2010(14) -0.5381(11) 0.7834(10) 0.098(6) Uiso 0.40 1 d PGDU A 2
H12D H 1.2388 -0.5544 0.7991 0.118 Uiso 0.40 1 calc PR A 2
C12E C 1.2067(13) -0.4789(11) 0.7936(8) 0.089(6) Uiso 0.40 1 d PGDU A 2
H12E H 1.2483 -0.4548 0.8164 0.107 Uiso 0.40 1 calc PR A 2
C12F C 1.1514(13) -0.4551(8) 0.7706(7) 0.070(5) Uiso 0.40 1 d PGDU A 2
N131 N 1.1868(7) -0.2721(6) 0.7212(4) 0.070(3) Uani 1 1 d U . .
N132 N 1.1397(7) -0.3256(6) 0.7021(4) 0.071(3) Uani 1 1 d U A .
N133 N 1.1693(8) -0.3554(6) 0.6689(4) 0.077(3) Uani 1 1 d U . .
C131 C 1.2453(9) -0.2687(8) 0.6949(6) 0.074(3) Uani 1 1 d U A .
C132 C 1.3075(9) -0.2218(9) 0.6951(6) 0.090(4) Uani 1 1 d U . .
H132 H 1.3157 -0.1859 0.7172 0.108 Uiso 1 1 calc R A .
C133 C 1.3574(10) -0.2339(10) 0.6583(7) 0.097(4) Uani 1 1 d U A .
H133 H 1.3998 -0.2046 0.6549 0.117 Uiso 1 1 calc R . .
C134 C 1.3444(10) -0.2864(10) 0.6284(7) 0.098(4) Uani 1 1 d U . .
H134 H 1.3794 -0.2914 0.6052 0.118 Uiso 1 1 calc R A .
C135 C 1.2879(10) -0.3316(10) 0.6285(6) 0.092(4) Uani 1 1 d U A .
H135 H 1.2829 -0.3677 0.6073 0.110 Uiso 1 1 calc R . .
C136 C 1.2349(10) -0.3216(9) 0.6631(6) 0.077(3) Uani 1 1 d U A .
N141 N 1.0175(6) -0.1845(5) 0.6519(4) 0.052(3) Uani 1 1 d . A .
N142 N 0.9595(6) -0.1961(5) 0.6139(4) 0.049(3) Uani 1 1 d . A .
N143 N 0.9834(7) -0.1752(6) 0.5735(4) 0.067(4) Uani 1 1 d . . .
C141 C 1.0822(8) -0.1564(7) 0.6359(6) 0.061(4) Uani 1 1 d . . .
C142 C 1.1577(10) -0.1374(8) 0.6598(7) 0.084(5) Uani 1 1 d . A .
H142 H 1.1720 -0.1416 0.6932 0.101 Uiso 1 1 calc R . .
C143 C 1.2122(11) -0.1111(9) 0.6305(8) 0.097(6) Uani 1 1 d . . .
H143 H 1.2644 -0.0968 0.6448 0.116 Uiso 1 1 calc R A .
C144 C 1.1889(12) -0.1061(10) 0.5799(9) 0.117(8) Uani 1 1 d . A .
H144 H 1.2263 -0.0890 0.5613 0.141 Uiso 1 1 calc R . .
C145 C 1.1148(11) -0.1252(9) 0.5578(7) 0.099(6) Uani 1 1 d . . .
H145 H 1.1004 -0.1217 0.5243 0.118 Uiso 1 1 calc R A .
C146 C 1.0608(9) -0.1501(7) 0.5856(6) 0.067(4) Uani 1 1 d . A .
N151 N 0.8241(6) -0.1272(5) 0.5904(4) 0.047(2) Uani 1 1 d U A .
N152 N 0.8400(6) -0.1446(5) 0.6339(4) 0.046(2) Uani 1 1 d U A .
N153 N 0.8846(6) -0.1025(5) 0.6681(4) 0.049(2) Uani 1 1 d U . .
C151 C 0.8601(9) -0.0700(7) 0.5965(5) 0.061(3) Uani 1 1 d U . .
C152 C 0.8668(10) -0.0308(7) 0.5650(6) 0.081(4) Uani 1 1 d U A .
H152 H 0.8395 -0.0402 0.5321 0.098 Uiso 1 1 calc R . .
C153 C 0.9131(12) 0.0214(8) 0.5821(7) 0.102(4) Uani 1 1 d U . .
H153 H 0.9201 0.0488 0.5604 0.123 Uiso 1 1 calc R A .
C154 C 0.9531(12) 0.0373(8) 0.6334(7) 0.104(4) Uani 1 1 d U A .
H154 H 0.9846 0.0749 0.6446 0.125 Uiso 1 1 calc R . .
C155 C 0.9457(11) -0.0012(7) 0.6650(6) 0.086(4) Uani 1 1 d U . .
H155 H 0.9716 0.0082 0.6983 0.103 Uiso 1 1 calc R A .
C156 C 0.8984(9) -0.0550(7) 0.6462(5) 0.065(3) Uani 1 1 d U A .
N161 N 0.6909(6) -0.3623(5) 0.5414(4) 0.048(3) Uani 1 1 d . . .
N162 N 0.6480(8) -0.3660(5) 0.4978(4) 0.054(3) Uani 1 1 d . A .
N163 N 0.5780(9) -0.3956(6) 0.4974(4) 0.071(4) Uani 1 1 d . . .
C161 C 0.6454(9) -0.3879(6) 0.5722(5) 0.055(4) Uani 1 1 d . A .
C162 C 0.6577(11) -0.3979(6) 0.6212(5) 0.063(4) Uani 1 1 d . . .
H162 H 0.7080 -0.3876 0.6392 0.075 Uiso 1 1 calc R A .
C163 C 0.5991(11) -0.4217(8) 0.6419(6) 0.084(6) Uani 1 1 d . A .
H163 H 0.6064 -0.4261 0.6758 0.101 Uiso 1 1 calc R . .
C164 C 0.5236(12) -0.4413(10) 0.6130(7) 0.114(8) Uani 1 1 d . . .
H164 H 0.4819 -0.4573 0.6291 0.136 Uiso 1 1 calc R A .
C165 C 0.5093(11) -0.4375(9) 0.5631(7) 0.101(7) Uani 1 1 d . A .
H165 H 0.4604 -0.4531 0.5438 0.122 Uiso 1 1 calc R . .
C166 C 0.5722(10) -0.4092(7) 0.5434(6) 0.070(5) Uani 1 1 d . A .
N171 N 0.8693(7) -0.4709(6) 0.6030(4) 0.090(3) Uani 1 1 d DU A .
N172 N 0.8655(7) -0.4174(5) 0.5938(4) 0.077(3) Uani 1 1 d DU . .
N173 N 0.8170(7) -0.4199(6) 0.5535(4) 0.078(3) Uani 1 1 d DU A .
C171 C 0.8183(8) -0.5116(8) 0.5650(5) 0.101(4) Uani 1 1 d DU . .
C172 C 0.7975(10) -0.5701(8) 0.5543(6) 0.115(4) Uani 1 1 d DU A .
H172 H 0.8186 -0.5931 0.5747 0.138 Uiso 1 1 calc R . .
C173 C 0.7461(10) -0.5941(9) 0.5135(6) 0.122(5) Uani 1 1 d DU . .
H173 H 0.7314 -0.6350 0.5053 0.147 Uiso 1 1 calc R A .
C174 C 0.7145(10) -0.5631(8) 0.4839(6) 0.118(4) Uani 1 1 d DU A .
H174 H 0.6783 -0.5836 0.4560 0.142 Uiso 1 1 calc R . .
C175 C 0.7309(9) -0.5032(8) 0.4910(6) 0.107(4) Uani 1 1 d DU . .
H175 H 0.7081 -0.4817 0.4699 0.129 Uiso 1 1 calc R A .
C176 C 0.7868(8) -0.4778(8) 0.5346(5) 0.096(3) Uani 1 1 d DU A .
N181 N 0.9770(7) -0.3159(6) 0.5706(4) 0.069(3) Uani 1 1 d U . .
N182 N 0.9216(7) -0.3141(5) 0.5354(4) 0.062(3) Uani 1 1 d U A .
N183 N 0.9486(7) -0.2964(6) 0.4953(4) 0.064(3) Uani 1 1 d U . .
C181 C 1.0451(9) -0.2969(8) 0.5524(6) 0.077(3) Uani 1 1 d U A .
C182 C 1.1211(10) -0.2895(9) 0.5742(7) 0.094(4) Uani 1 1 d U . .
H182 H 1.1339 -0.2986 0.6061 0.113 Uiso 1 1 calc R A .
C183 C 1.1751(11) -0.2683(10) 0.5466(7) 0.106(4) Uani 1 1 d U A .
H183 H 1.2277 -0.2597 0.5603 0.127 Uiso 1 1 calc R . .
C184 C 1.1557(11) -0.2590(9) 0.4992(7) 0.102(4) Uani 1 1 d U . .
H184 H 1.1960 -0.2461 0.4810 0.123 Uiso 1 1 calc R A .
C185 C 1.0828(10) -0.2672(8) 0.4770(7) 0.087(4) Uani 1 1 d U A .
H185 H 1.0714 -0.2604 0.4441 0.104 Uiso 1 1 calc R . .
C186 C 1.0248(9) -0.2862(8) 0.5052(6) 0.073(3) Uani 1 1 d U A .
N191 N 0.5902(9) -0.0988(7) 0.5757(6) 0.051(4) Uiso 0.70 1 d PDU A 1
N192 N 0.6353(11) -0.0640(8) 0.5514(6) 0.058(4) Uiso 0.70 1 d PDU A 1
N193 N 0.6623(10) -0.0113(7) 0.5789(7) 0.064(4) Uiso 0.70 1 d PDU A 1
C191 C 0.5895(11) -0.0657(8) 0.6210(8) 0.055(4) Uiso 0.70 1 d PDU A 1
C192 C 0.5501(14) -0.0790(10) 0.6603(8) 0.087(6) Uiso 0.70 1 d PDU A 1
H192 H 0.5176 -0.1159 0.6581 0.105 Uiso 0.70 1 calc PR A 1
C193 C 0.5593(15) -0.0362(11) 0.7037(9) 0.100(6) Uiso 0.70 1 d PDU A 1
H193 H 0.5340 -0.0430 0.7318 0.120 Uiso 0.70 1 calc PR A 1
C194 C 0.6067(14) 0.0151(10) 0.7024(9) 0.094(6) Uiso 0.70 1 d PDU A 1
H194 H 0.6110 0.0441 0.7310 0.113 Uiso 0.70 1 calc PR A 1
C195 C 0.6488(14) 0.0314(10) 0.6666(8) 0.076(5) Uiso 0.70 1 d PDU A 1
H195 H 0.6832 0.0678 0.6703 0.091 Uiso 0.70 1 calc PR A 1
C196 C 0.6360(12) -0.0120(9) 0.6227(7) 0.061(4) Uiso 0.70 1 d PDU A 1
N19A N 0.6095(15) -0.0514(13) 0.6183(12) 0.053(5) Uiso 0.30 1 d PDU A 2
N19B N 0.6063(16) -0.0805(12) 0.5718(14) 0.050(5) Uiso 0.30 1 d PDU A 2
N19C N 0.6480(18) -0.0493(14) 0.5435(11) 0.058(5) Uiso 0.30 1 d PDU A 2
C19A C 0.6561(14) 0.0008(12) 0.6179(10) 0.063(5) Uiso 0.30 1 d PDU A 2
C19B C 0.6771(19) 0.0464(15) 0.6580(12) 0.069(6) Uiso 0.30 1 d PDU A 2
H19B H 0.6591 0.0433 0.6892 0.082 Uiso 0.30 1 calc PR A 2
C19C C 0.726(2) 0.0973(14) 0.6508(13) 0.078(8) Uiso 0.30 1 d PDU A 2
H19C H 0.7429 0.1302 0.6765 0.093 Uiso 0.30 1 calc PR A 2
C19D C 0.7473(19) 0.0958(15) 0.6047(12) 0.076(8) Uiso 0.30 1 d PDU A 2
H19D H 0.7803 0.1303 0.6001 0.091 Uiso 0.30 1 calc PR A 2
C19E C 0.7292(19) 0.0532(14) 0.5639(13) 0.072(8) Uiso 0.30 1 d PDU A 2
H19E H 0.7478 0.0572 0.5330 0.087 Uiso 0.30 1 calc PR A 2
C19F C 0.6801(15) 0.0022(13) 0.5715(11) 0.063(5) Uiso 0.30 1 d PDU A 2
N201 N 0.4579(7) -0.3029(5) 0.3737(4) 0.058(3) Uani 1 1 d . A .
N202 N 0.4823(7) -0.2544(6) 0.4085(4) 0.062(3) Uani 1 1 d . . .
N203 N 0.4278(8) -0.2275(6) 0.4187(5) 0.073(4) Uani 1 1 d . A .
C201 C 0.3801(10) -0.3066(7) 0.3604(6) 0.070(5) Uani 1 1 d . . .
C202 C 0.3270(12) -0.3473(8) 0.3254(7) 0.095(6) Uani 1 1 d . A .
H202 H 0.3408 -0.3790 0.3062 0.114 Uiso 1 1 calc R . .
C203 C 0.2520(13) -0.3389(11) 0.3202(9) 0.123(8) Uani 1 1 d . . .
H203 H 0.2140 -0.3648 0.2960 0.147 Uiso 1 1 calc R A .
C204 C 0.2323(12) -0.2936(12) 0.3496(9) 0.129(9) Uani 1 1 d . A .
H204 H 0.1797 -0.2918 0.3468 0.154 Uiso 1 1 calc R . .
C205 C 0.2847(12) -0.2504(10) 0.3831(8) 0.116(7) Uani 1 1 d . . .
H205 H 0.2715 -0.2178 0.4014 0.139 Uiso 1 1 calc R A .
C206 C 0.3628(10) -0.2610(9) 0.3872(7) 0.079(5) Uani 1 1 d . A .
N211 N 0.6104(8) -0.4075(5) 0.3572(4) 0.064(3) Uani 1 1 d U A .
N212 N 0.6765(8) -0.3917(5) 0.3906(4) 0.063(3) Uani 1 1 d U A .
N213 N 0.7224(8) -0.4279(6) 0.3839(4) 0.072(3) Uani 1 1 d U . .
C211 C 0.6164(10) -0.4573(7) 0.3283(5) 0.067(3) Uani 1 1 d U . .
C212 C 0.5636(11) -0.4931(7) 0.2873(5) 0.076(3) Uani 1 1 d U A .
H212 H 0.5181 -0.4824 0.2752 0.092 Uiso 1 1 calc R . .
C213 C 0.5817(13) -0.5430(8) 0.2664(7) 0.096(4) Uani 1 1 d U . .
H213 H 0.5469 -0.5698 0.2409 0.115 Uiso 1 1 calc R A .
C214 C 0.6556(13) -0.5543(8) 0.2841(7) 0.100(4) Uani 1 1 d U A .
H214 H 0.6689 -0.5879 0.2676 0.120 Uiso 1 1 calc R . .
C215 C 0.7067(12) -0.5205(7) 0.3224(6) 0.092(4) Uani 1 1 d U . .
H215 H 0.7536 -0.5299 0.3334 0.110 Uiso 1 1 calc R A .
C216 C 0.6850(11) -0.4700(7) 0.3448(6) 0.077(3) Uani 1 1 d U A .
N221 N 0.6735(8) -0.1244(7) 0.4091(5) 0.054(5) Uiso 0.70 1 d PDU A 1
N222 N 0.6401(9) -0.1799(7) 0.3921(5) 0.053(6) Uiso 0.70 1 d PDU A 1
N223 N 0.6557(9) -0.2004(7) 0.3457(6) 0.060(5) Uiso 0.70 1 d PDU A 1
C221 C 0.7138(8) -0.1064(7) 0.3725(7) 0.075(6) Uiso 0.70 1 d PDU A 1
C222 C 0.7598(11) -0.0515(10) 0.3707(9) 0.098(8) Uiso 0.70 1 d PDU A 1
H222 H 0.7670 -0.0199 0.3975 0.118 Uiso 0.70 1 calc PR A 1
C223 C 0.7948(13) -0.0462(13) 0.3265(10) 0.127(10) Uiso 0.70 1 d PDU A 1
H223 H 0.8262 -0.0106 0.3228 0.153 Uiso 0.70 1 calc PR A 1
C224 C 0.7813(14) -0.0950(10) 0.2888(12) 0.134(11) Uiso 0.70 1 d PDU A 1
H224 H 0.8052 -0.0904 0.2598 0.161 Uiso 0.70 1 calc PR A 1
C225 C 0.7364(12) -0.1498(12) 0.2891(9) 0.110(9) Uiso 0.70 1 d PDU A 1
H225 H 0.7297 -0.1813 0.2623 0.132 Uiso 0.70 1 calc PR A 1
C226 C 0.7015(9) -0.1543(9) 0.3339(7) 0.079(7) Uiso 0.70 1 d PDU A 1
N22A N 0.6418(14) -0.1324(11) 0.4046(9) 0.039(9) Uiso 0.30 1 d PDU A 2
N22B N 0.6191(14) -0.1902(12) 0.3902(10) 0.046(12) Uiso 0.30 1 d PDU A 2
N22C N 0.6154(16) -0.2072(10) 0.3399(10) 0.042(9) Uiso 0.30 1 d PDU A 2
C22A C 0.6537(11) -0.1101(11) 0.3624(10) 0.049(10) Uiso 0.30 1 d PDU A 2
C22B C 0.6774(18) -0.0530(14) 0.3544(15) 0.077(13) Uiso 0.30 1 d PDU A 2
H22B H 0.6884 -0.0217 0.3816 0.093 Uiso 0.30 1 calc PR A 2
C22C C 0.685(2) -0.0428(19) 0.3048(17) 0.13(2) Uiso 0.30 1 d PDU A 2
H22C H 0.7008 -0.0050 0.2979 0.155 Uiso 0.30 1 calc PR A 2
C22D C 0.667(2) -0.0917(19) 0.2673(19) 0.16(2) Uiso 0.30 1 d PDU A 2
H22D H 0.6721 -0.0852 0.2343 0.189 Uiso 0.30 1 calc PR A 2
C22E C 0.643(2) -0.1494(19) 0.2728(12) 0.108(17) Uiso 0.30 1 d PDU A 2
H22E H 0.6324 -0.1805 0.2453 0.130 Uiso 0.30 1 calc PR A 2
C22F C 0.6368(13) -0.1578(13) 0.3230(11) 0.060(11) Uiso 0.30 1 d PDU A 2
O1M O 0.8671(5) -0.1629(4) 1.1980(3) 0.056(3) Uani 1 1 d D . .
C1M C 0.9182(13) -0.1645(12) 1.2412(7) 0.158(10) Uiso 1 1 d D . .
O2M O 0.8963(5) -0.0474(3) 1.0919(3) 0.058(3) Uani 1 1 d D . .
C2M C 0.8949(9) 0.0125(5) 1.0975(6) 0.065(4) Uiso 1 1 d D . .
O3M O 0.9228(5) -0.2800(4) 1.0842(3) 0.050(2) Uani 1 1 d D . .
C3M C 0.9359(11) -0.2869(9) 1.1353(4) 0.102(6) Uiso 1 1 d D . .
O4M O 0.7068(5) -0.1546(4) 1.0043(3) 0.059(3) Uani 1 1 d D . .
C4M C 0.7160(9) -0.0946(5) 1.0019(6) 0.074(5) Uiso 1 1 d D . .
O5M O 0.5062(7) -0.2933(7) 1.0835(5) 0.135(6) Uani 1 1 d D . .
C5M C 0.5222(17) -0.2518(11) 1.1291(8) 0.168(11) Uiso 1 1 d D . .
O6M O 1.0875(6) -0.2705(4) 1.0625(4) 0.070(3) Uani 1 1 d D . .
C6M C 1.1556(11) -0.2792(12) 1.0424(10) 0.160(10) Uiso 1 1 d D . .
O7M O 0.8353(5) -0.3685(4) 0.9902(3) 0.054(3) Uani 1 1 d D . .
C7M C 0.8026(15) -0.4103(9) 1.0191(9) 0.146(9) Uiso 1 1 d D . .
O8M O 0.7270(6) -0.4354(4) 0.7351(3) 0.064(3) Uani 1 1 d D . .
C8M C 0.7048(10) -0.4971(5) 0.7193(6) 0.083(5) Uiso 1 1 d D A .
O9M O 1.2422(7) -0.2765(6) 0.8237(5) 0.106(4) Uani 1 1 d DU . .
C9M C 1.219(2) -0.3152(17) 0.8571(15) 0.132(10) Uiso 0.50 1 d PDU A 1
C9N C 1.293(3) -0.306(2) 0.7983(15) 0.161(11) Uiso 0.50 1 d PDU A 2
O10M O 1.0561(11) -0.4657(8) 0.6160(7) 0.159(6) Uani 1 1 d DU A .
C10M C 1.0573(19) -0.4572(14) 0.5649(8) 0.079(10) Uiso 0.50 1 d PD A 1
C10N C 1.1332(14) -0.4604(18) 0.6044(15) 0.103(12) Uiso 0.50 1 d PD A 2
O11M O 0.9747(5) -0.1271(4) 0.7448(3) 0.059(3) Uani 1 1 d D A .
C11M C 1.0414(8) -0.0802(6) 0.7561(6) 0.078(5) Uiso 1 1 d D . .
O12M O 0.8733(5) -0.1921(4) 0.4918(3) 0.053(2) Uani 1 1 d D A .
C12M C 0.8969(16) -0.1458(10) 0.4647(10) 0.164(10) Uiso 1 1 d D . .
O13M O 0.7840(6) -0.2797(4) 0.4000(3) 0.062(3) Uani 1 1 d D A .
C13M C 0.7848(15) -0.2699(11) 0.3498(5) 0.143(9) Uiso 1 1 d D . .
O14M O 0.8700(7) -0.3746(6) 0.4018(4) 0.097(4) Uani 1 1 d D . .
C14M C 0.9346(19) -0.400(2) 0.4107(19) 0.135(17) Uiso 0.50 1 d PD A 1
C14N C 0.882(2) -0.3947(16) 0.3518(7) 0.101(12) Uiso 0.50 1 d PD A 2
O15M O 0.5536(8) -0.0578(6) 0.4517(5) 0.108(4) Uani 1 1 d DU A .
C15M C 0.4828(15) -0.0853(17) 0.4201(13) 0.136(9) Uiso 0.60 1 d PDU A 1
C15N C 0.561(3) 0.0004(11) 0.443(2) 0.127(11) Uiso 0.40 1 d PDU A 2
O16M O 0.5328(5) -0.2550(4) 0.5112(3) 0.060(3) Uani 1 1 d D A .
C16M C 0.4685(10) -0.2984(8) 0.5180(8) 0.112(7) Uiso 1 1 d D . .
O17M O 0.4443(6) -0.1593(5) 0.5124(4) 0.086(4) Uani 1 1 d D A .
C17M C 0.3730(11) -0.1740(12) 0.5321(10) 0.150(9) Uiso 1 1 d D . .
O18M O 0.4807(6) -0.4066(5) 0.4146(3) 0.072(3) Uani 1 1 d D A .
C18M C 0.4019(8) -0.4337(9) 0.4157(8) 0.119(7) Uiso 1 1 d D . .
O19M O 0.5770(6) -0.3106(5) 0.3049(3) 0.075(3) Uani 1 1 d D A .
C19M C 0.5319(10) -0.3099(9) 0.2588(5) 0.105(6) Uiso 1 1 d D . .
O1S O 1.4032(16) -0.2472(12) 0.8387(11) 0.117(9) Uiso 0.50 1 d PD . .
C1S C 1.441(3) -0.1920(15) 0.8290(18) 0.131(16) Uiso 0.50 1 d PD . .

loop_
_atom_site_aniso_label
_atom_site_aniso_U_11
_atom_site_aniso_U_22
_atom_site_aniso_U_33
_atom_site_aniso_U_23
_atom_site_aniso_U_13
_atom_site_aniso_U_12
Mn1 0.0545(13) 0.0479(13) 0.0328(11) -0.0007(9) 0.0069(9) 0.0047(11)
Mn2 0.0435(12) 0.0389(12) 0.0256(10) 0.0029(8) 0.0007(8) 0.0017(9)
Mn3 0.0423(12) 0.0633(14) 0.0290(10) 0.0063(10) 0.0045(9) 0.0011(11)
Mn4 0.0544(15) 0.105(2) 0.0392(12) 0.0110(12) 0.0025(11) 0.0174(14)
Mn5 0.0541(15) 0.107(2) 0.0405(13) 0.0110(13) 0.0066(11) -0.0249(14)
Mn6 0.0443(12) 0.0491(13) 0.0257(10) 0.0078(9) -0.0002(9) -0.0111(10)
Mn7 0.0749(15) 0.0444(13) 0.0269(10) 0.0080(9) -0.0019(10) 0.0171(11)
Mn8 0.0438(12) 0.0364(11) 0.0240(10) 0.0038(8) -0.0019(8) 0.0061(9)
Mn9 0.0479(12) 0.0397(12) 0.0212(10) 0.0051(8) -0.0025(8) 0.0013(10)
Mn10 0.0821(16) 0.0410(13) 0.0266(10) 0.0040(9) -0.0051(10) 0.0201(11)
Mn11 0.0545(13) 0.0509(13) 0.0254(10) 0.0050(9) 0.0040(9) 0.0182(11)
Mn12 0.0496(14) 0.0927(18) 0.0356(12) 0.0055(11) 0.0029(10) 0.0318(13)
Mn13 0.0546(15) 0.103(2) 0.0449(13) 0.0037(12) 0.0051(11) 0.0326(14)
Mn14 0.157(3) 0.094(2) 0.0426(14) -0.0068(13) -0.0112(15) 0.092(2)
Mn15 0.0648(15) 0.0768(16) 0.0302(11) 0.0079(10) 0.0005(10) 0.0389(13)
Mn16 0.0409(12) 0.0822(16) 0.0289(11) 0.0087(10) 0.0018(9) 0.0236(11)
Mn17 0.0434(12) 0.0511(13) 0.0241(10) 0.0101(9) 0.0024(8) 0.0152(10)
Mn18 0.0430(12) 0.0633(14) 0.0229(10) 0.0080(9) 0.0036(9) 0.0240(10)
Mn19 0.0607(14) 0.0731(15) 0.0210(10) 0.0055(10) 0.0039(9) 0.0371(12)
Mn20 0.0679(15) 0.1017(19) 0.0284(11) 0.0124(11) 0.0111(10) 0.0460(14)
Mn21 0.0435(12) 0.0627(14) 0.0273(10) 0.0130(9) 0.0048(9) 0.0208(11)
Mn22 0.0658(15) 0.0670(16) 0.0423(12) 0.0087(11) -0.0017(11) 0.0308(13)
Mn23 0.0481(13) 0.0939(18) 0.0292(11) 0.0045(11) 0.0035(9) 0.0322(12)
Mn24 0.0490(13) 0.0696(15) 0.0246(10) 0.0059(10) 0.0011(9) 0.0238(11)
Mn25 0.0625(14) 0.0702(15) 0.0237(10) 0.0067(10) 0.0042(9) 0.0326(12)
Mn26 0.0736(16) 0.0719(16) 0.0293(11) 0.0031(10) -0.0070(10) 0.0233(13)
F1 0.068(5) 0.064(5) 0.041(4) -0.013(4) 0.009(4) 0.007(4)
F2 0.087(7) 0.124(8) 0.055(5) 0.020(5) -0.006(5) 0.038(6)
F3 0.105(8) 0.117(8) 0.061(6) 0.016(5) 0.008(5) -0.067(6)
F4 0.130(8) 0.063(5) 0.035(4) 0.018(4) 0.004(4) 0.039(5)
F5 0.060(5) 0.105(7) 0.063(5) 0.013(5) 0.003(4) 0.034(5)
F7 0.075(6) 0.157(9) 0.045(5) 0.031(5) 0.033(4) 0.057(6)
F8 0.090(7) 0.081(6) 0.071(6) 0.021(5) 0.001(5) 0.029(5)
F9 0.065(5) 0.139(8) 0.040(4) 0.013(5) 0.018(4) 0.038(5)
F10 0.101(7) 0.077(6) 0.040(5) -0.005(4) -0.027(4) 0.019(5)
O1 0.049(5) 0.040(5) 0.023(4) -0.003(4) 0.005(4) 0.001(4)
O2 0.037(5) 0.045(5) 0.025(4) 0.005(4) -0.001(4) -0.003(4)
O3 0.042(5) 0.035(5) 0.024(4) 0.004(4) -0.001(4) 0.003(4)
O4 0.032(5) 0.104(8) 0.034(5) 0.006(5) 0.006(4) 0.004(5)
O5 0.033(5) 0.043(5) 0.021(4) 0.015(4) -0.001(3) -0.020(4)
O6 0.039(5) 0.051(5) 0.011(4) 0.007(4) -0.003(3) 0.003(4)
O7 0.053(5) 0.036(5) 0.016(4) 0.001(3) -0.003(4) -0.010(4)
O8 0.053(5) 0.035(5) 0.025(4) 0.005(4) 0.003(4) 0.008(4)
O9 0.059(6) 0.036(5) 0.017(4) 0.002(4) -0.007(4) 0.004(4)
O10 0.048(6) 0.071(6) 0.034(5) -0.003(4) -0.006(4) 0.032(5)
O11 0.043(5) 0.040(5) 0.025(4) 0.008(4) -0.003(4) 0.017(4)
O12 0.089(7) 0.033(5) 0.015(4) -0.003(3) -0.018(4) 0.032(5)
O13 0.060(6) 0.080(7) 0.034(5) 0.007(5) 0.002(4) 0.032(5)
O14 0.037(5) 0.067(6) 0.027(4) 0.026(4) 0.009(4) 0.026(4)
O15 0.016(4) 0.067(6) 0.019(4) 0.005(4) -0.002(3) 0.017(4)
O16 0.045(5) 0.072(6) 0.031(5) 0.020(4) 0.010(4) 0.024(5)
O17 0.070(7) 0.097(8) 0.031(5) 0.004(5) -0.001(5) 0.051(6)
O18 0.051(5) 0.057(6) 0.020(4) 0.006(4) -0.002(4) 0.036(5)
O19 0.047(5) 0.072(6) 0.020(4) 0.002(4) 0.004(4) 0.032(5)
O20 0.051(5) 0.059(6) 0.022(4) 0.006(4) 0.001(4) 0.025(5)
O21 0.075(7) 0.079(7) 0.019(4) 0.010(4) 0.005(4) 0.048(6)
O22 0.031(5) 0.041(5) 0.025(4) 0.013(4) -0.003(3) 0.014(4)
O23 0.024(4) 0.050(5) 0.008(3) 0.007(3) 0.005(3) 0.022(4)
O24 0.047(5) 0.074(6) 0.019(4) 0.005(4) 0.001(4) 0.024(5)
O25 0.051(6) 0.074(7) 0.031(5) 0.009(4) 0.004(4) 0.024(5)
O26 0.068(6) 0.057(6) 0.021(4) 0.004(4) -0.003(4) 0.023(5)
O1W 0.073(8) 0.166(12) 0.053(7) -0.010(7) 0.000(6) 0.044(8)
N11 0.054(8) 0.050(7) 0.030(6) 0.005(5) 0.004(6) 0.001(6)
N12 0.047(8) 0.033(6) 0.033(6) 0.000(5) 0.007(5) 0.002(5)
N13 0.041(8) 0.061(8) 0.039(7) -0.007(6) -0.004(6) 0.006(6)
C11 0.050(10) 0.049(9) 0.042(8) 0.009(7) -0.007(8) 0.001(8)
C12 0.070(12) 0.068(11) 0.039(9) -0.006(8) 0.008(8) 0.002(9)
C13 0.078(14) 0.106(15) 0.049(10) -0.018(9) -0.018(10) 0.002(11)
C14 0.065(12) 0.106(15) 0.073(12) -0.009(11) -0.003(10) 0.016(11)
C15 0.066(12) 0.076(12) 0.065(11) -0.007(9) 0.001(9) 0.016(9)
C16 0.041(9) 0.051(9) 0.054(9) 0.005(8) -0.009(8) 0.014(8)
N21 0.060(8) 0.066(8) 0.033(6) -0.003(6) 0.013(6) 0.025(7)
N22 0.057(8) 0.091(10) 0.031(7) -0.008(7) 0.001(6) 0.019(8)
N23 0.065(10) 0.104(11) 0.051(8) -0.013(8) 0.006(7) 0.042(8)
C21 0.067(12) 0.062(11) 0.045(9) 0.005(8) 0.022(9) 0.011(9)
C22 0.080(12) 0.091(14) 0.075(12) 0.014(11) 0.029(10) 0.044(12)
C23 0.102(17) 0.086(15) 0.089(14) -0.002(11) 0.021(13) 0.011(14)
C24 0.12(2) 0.096(17) 0.096(16) 0.013(13) 0.041(14) 0.049(14)
C25 0.097(15) 0.125(18) 0.082(14) 0.006(13) 0.023(12) 0.047(15)
C26 0.076(13) 0.099(14) 0.045(9) 0.017(10) 0.011(9) 0.041(11)
N31 0.062(6) 0.066(6) 0.037(5) 0.010(4) 0.007(4) -0.021(5)
N32 0.062(6) 0.064(6) 0.035(5) 0.011(4) 0.006(4) -0.013(5)
N33 0.066(6) 0.068(6) 0.037(5) 0.015(4) 0.007(4) -0.005(5)
C31 0.070(6) 0.074(6) 0.049(5) 0.019(5) 0.013(5) -0.013(5)
C32 0.089(8) 0.090(7) 0.067(6) 0.031(6) 0.007(6) -0.025(6)
C33 0.099(8) 0.098(8) 0.081(7) 0.042(6) 0.004(6) -0.019(7)
C34 0.094(8) 0.092(8) 0.066(6) 0.040(6) 0.009(6) -0.002(7)
C35 0.080(7) 0.080(7) 0.053(6) 0.028(5) 0.011(5) 0.007(6)
C36 0.067(6) 0.072(6) 0.042(5) 0.021(4) 0.014(4) 0.004(5)
N41 0.043(7) 0.043(7) 0.023(6) -0.004(5) 0.000(5) -0.002(5)
N42 0.039(7) 0.040(7) 0.040(7) 0.001(5) 0.008(5) -0.003(5)
N43 0.072(8) 0.035(7) 0.044(7) 0.000(5) 0.018(6) 0.015(6)
C41 0.048(8) 0.036(8) 0.033(8) 0.011(7) 0.007(6) 0.003(6)
C42 0.045(8) 0.052(9) 0.037(8) 0.013(7) 0.008(6) 0.014(7)
C43 0.083(11) 0.057(10) 0.034(8) 0.013(8) -0.001(7) 0.018(9)
C44 0.121(14) 0.047(10) 0.053(10) 0.025(8) 0.020(9) 0.033(9)
C45 0.112(14) 0.041(10) 0.060(11) 0.012(8) 0.034(9) 0.030(9)
C46 0.079(10) 0.035(8) 0.024(7) 0.003(7) 0.016(7) 0.024(7)
N51 0.067(6) 0.132(9) 0.051(6) -0.017(6) -0.004(5) 0.008(7)
N52 0.063(6) 0.134(8) 0.049(6) -0.010(6) -0.009(5) 0.017(7)
N53 0.080(7) 0.142(8) 0.063(6) -0.021(6) -0.019(6) 0.022(7)
C51 0.085(7) 0.137(8) 0.069(7) -0.029(7) -0.010(6) 0.003(7)
C52 0.109(9) 0.145(9) 0.092(8) -0.032(8) -0.020(7) -0.005(9)
C53 0.136(10) 0.158(10) 0.115(9) -0.031(9) -0.035(8) -0.006(9)
C54 0.142(10) 0.163(11) 0.117(9) -0.031(9) -0.042(8) -0.012(9)
C55 0.128(9) 0.161(10) 0.103(8) -0.030(9) -0.036(8) -0.007(9)
C56 0.097(8) 0.147(9) 0.078(7) -0.031(7) -0.024(6) 0.007(7)
N61 0.049(7) 0.043(7) 0.041(7) 0.012(5) 0.003(5) -0.014(6)
N62 0.056(7) 0.048(7) 0.022(6) 0.012(6) -0.012(5) -0.019(6)
N63 0.084(9) 0.046(8) 0.034(6) 0.008(6) -0.019(6) -0.016(7)
C61 0.051(9) 0.065(11) 0.038(9) 0.010(8) 0.001(7) -0.012(8)
C62 0.086(12) 0.052(11) 0.061(10) 0.007(9) 0.021(9) -0.023(9)
C63 0.122(16) 0.072(13) 0.072(13) 0.011(10) 0.027(11) -0.030(12)
C64 0.095(14) 0.059(11) 0.082(13) -0.007(10) 0.029(11) -0.023(10)
C65 0.078(12) 0.064(11) 0.054(10) 0.012(9) 0.006(9) -0.025(9)
C66 0.046(9) 0.061(11) 0.051(10) 0.004(8) -0.006(7) -0.008(8)
N71 0.111(7) 0.033(5) 0.040(5) 0.002(4) -0.003(5) 0.022(5)
N72 0.093(6) 0.035(5) 0.035(5) 0.007(4) -0.004(5) 0.018(5)
N73 0.109(7) 0.040(5) 0.037(5) 0.018(4) -0.005(5) 0.011(5)
C71 0.138(7) 0.039(5) 0.050(5) 0.004(5) -0.013(6) 0.030(6)
C72 0.167(9) 0.047(6) 0.064(7) 0.000(5) -0.016(7) 0.039(7)
C73 0.189(10) 0.051(7) 0.078(7) 0.002(6) -0.015(8) 0.039(7)
C74 0.196(10) 0.053(7) 0.078(7) 0.016(6) -0.018(8) 0.034(7)
C75 0.178(9) 0.052(7) 0.066(7) 0.018(5) -0.009(7) 0.027(7)
C76 0.139(7) 0.043(5) 0.050(5) 0.013(5) -0.010(6) 0.019(6)
N81 0.080(6) 0.042(5) 0.035(5) 0.011(4) 0.004(5) 0.023(5)
N82 0.071(6) 0.044(5) 0.030(5) 0.012(4) 0.002(4) 0.024(5)
N83 0.081(6) 0.044(5) 0.034(5) 0.003(4) 0.010(5) 0.027(5)
C81 0.102(6) 0.049(6) 0.046(5) 0.011(5) 0.014(5) 0.037(5)
C82 0.129(8) 0.062(7) 0.063(6) 0.024(5) 0.020(6) 0.048(6)
C83 0.153(9) 0.069(7) 0.077(7) 0.030(6) 0.026(7) 0.057(7)
C84 0.158(9) 0.070(7) 0.077(7) 0.023(6) 0.029(7) 0.056(7)
C85 0.141(8) 0.062(7) 0.062(6) 0.021(5) 0.024(7) 0.047(7)
C86 0.105(7) 0.052(6) 0.046(5) 0.007(5) 0.012(5) 0.034(5)
N91 0.044(7) 0.042(7) 0.034(7) 0.006(5) 0.000(5) 0.009(6)
N92 0.042(7) 0.041(7) 0.040(7) 0.006(5) -0.001(5) 0.007(6)
N93 0.041(7) 0.058(8) 0.037(6) 0.009(6) -0.007(6) 0.011(6)
C91 0.030(8) 0.060(10) 0.043(8) 0.004(7) -0.007(7) 0.001(7)
C92 0.066(11) 0.064(10) 0.046(9) -0.013(8) -0.008(8) 0.010(9)
C93 0.072(12) 0.081(13) 0.061(11) -0.013(9) -0.014(10) 0.027(11)
C94 0.039(10) 0.106(14) 0.079(13) -0.003(11) -0.001(9) 0.001(9)
C95 0.060(11) 0.085(12) 0.063(11) 0.008(9) 0.008(8) 0.013(10)
C96 0.042(9) 0.048(9) 0.042(8) 0.008(7) -0.001(7) 0.004(8)
N101 0.049(7) 0.044(7) 0.029(6) 0.015(5) 0.000(5) 0.005(6)
N102 0.044(7) 0.045(7) 0.035(6) 0.018(5) -0.003(5) -0.003(6)
N103 0.050(7) 0.053(7) 0.050(7) -0.001(6) 0.015(6) 0.030(6)
C101 0.046(9) 0.048(9) 0.038(8) 0.006(7) -0.005(7) 0.016(7)
C102 0.063(10) 0.072(11) 0.049(9) 0.022(8) 0.004(7) 0.021(9)
C103 0.105(15) 0.097(14) 0.077(13) 0.047(11) 0.028(11) 0.037(12)
C104 0.113(16) 0.086(14) 0.112(16) 0.042(13) 0.028(13) 0.059(12)
C105 0.096(14) 0.072(12) 0.071(11) 0.008(10) 0.020(10) 0.029(11)
C106 0.061(10) 0.063(10) 0.043(9) 0.010(8) 0.003(7) 0.032(9)
N111 0.046(5) 0.054(5) 0.030(5) 0.006(4) 0.001(4) 0.010(5)
N112 0.043(5) 0.061(6) 0.033(5) 0.007(4) 0.003(4) 0.009(5)
N113 0.039(5) 0.078(6) 0.043(5) 0.012(5) 0.005(4) 0.015(5)
C111 0.043(5) 0.071(6) 0.044(5) 0.016(5) 0.005(4) 0.005(5)
C112 0.050(6) 0.086(7) 0.057(6) 0.032(6) 0.009(5) 0.006(6)
C113 0.058(7) 0.116(8) 0.077(7) 0.042(6) 0.015(6) 0.007(7)
C114 0.058(7) 0.129(9) 0.083(7) 0.050(7) 0.012(6) 0.012(7)
C115 0.049(6) 0.119(8) 0.072(7) 0.039(6) 0.007(6) 0.013(6)
C116 0.038(5) 0.088(6) 0.050(5) 0.020(5) 0.007(5) 0.012(5)
N131 0.054(6) 0.111(8) 0.049(6) 0.006(5) 0.015(5) 0.033(6)
N132 0.065(6) 0.113(8) 0.038(6) 0.001(5) 0.007(5) 0.036(6)
N133 0.070(6) 0.123(8) 0.043(6) 0.005(5) 0.006(5) 0.045(6)
C131 0.050(6) 0.126(8) 0.053(6) 0.010(6) 0.013(5) 0.040(6)
C132 0.053(7) 0.149(9) 0.072(7) 0.018(7) 0.010(6) 0.033(7)
C133 0.051(7) 0.166(10) 0.078(8) 0.013(7) 0.009(6) 0.037(7)
C134 0.059(7) 0.169(10) 0.070(7) 0.009(7) 0.012(7) 0.041(7)
C135 0.065(7) 0.153(9) 0.064(7) 0.004(7) 0.010(6) 0.050(7)
C136 0.060(6) 0.133(8) 0.049(6) 0.009(6) 0.009(5) 0.051(6)
N141 0.044(8) 0.075(8) 0.037(7) 0.005(6) -0.002(6) 0.025(7)
N142 0.048(7) 0.069(8) 0.034(6) 0.006(6) 0.007(6) 0.025(6)
N143 0.054(9) 0.105(11) 0.047(8) 0.016(7) 0.014(6) 0.021(8)
C141 0.030(10) 0.073(11) 0.083(12) 0.018(9) 0.015(9) 0.013(8)
C142 0.054(12) 0.106(15) 0.082(12) 0.002(11) 0.011(10) 0.004(10)
C143 0.063(13) 0.125(17) 0.093(15) 0.010(13) -0.003(11) 0.013(12)
C144 0.057(14) 0.17(2) 0.116(19) 0.024(16) 0.030(13) 0.004(14)
C145 0.078(15) 0.150(19) 0.072(12) 0.036(12) 0.027(11) 0.017(13)
C146 0.051(11) 0.090(13) 0.067(11) 0.012(9) 0.017(9) 0.026(9)
N151 0.054(5) 0.057(5) 0.035(5) 0.007(4) 0.006(4) 0.026(5)
N152 0.045(5) 0.065(6) 0.030(5) 0.007(4) 0.008(4) 0.018(5)
N153 0.056(6) 0.061(6) 0.030(5) 0.001(4) 0.008(4) 0.020(5)
C151 0.075(6) 0.057(6) 0.053(5) 0.012(5) -0.002(5) 0.025(5)
C152 0.106(8) 0.062(7) 0.070(7) 0.018(6) -0.008(7) 0.010(7)
C153 0.136(9) 0.072(7) 0.083(7) 0.018(7) -0.018(7) 0.000(7)
C154 0.140(9) 0.074(7) 0.082(7) 0.011(6) -0.014(7) 0.000(7)
C155 0.117(8) 0.065(7) 0.065(7) 0.007(6) -0.002(7) 0.008(7)
C156 0.082(6) 0.061(6) 0.050(5) 0.003(5) 0.003(5) 0.018(5)
N161 0.068(8) 0.058(8) 0.021(6) 0.011(5) -0.001(6) 0.023(6)
N162 0.069(9) 0.061(8) 0.034(7) 0.011(6) 0.000(6) 0.016(7)
N163 0.101(12) 0.066(9) 0.037(8) 0.021(6) -0.009(7) -0.002(8)
C161 0.080(12) 0.045(9) 0.034(9) 0.001(7) -0.010(8) 0.011(8)
C162 0.102(13) 0.050(10) 0.030(8) 0.005(7) -0.010(8) 0.015(9)
C163 0.079(13) 0.107(15) 0.054(10) 0.034(10) -0.011(10) -0.014(11)
C164 0.102(16) 0.15(2) 0.087(15) 0.071(14) 0.008(12) -0.011(14)
C165 0.086(14) 0.132(17) 0.073(13) 0.046(12) -0.018(11) -0.011(13)
C166 0.073(12) 0.075(12) 0.053(10) 0.021(9) -0.005(9) -0.006(9)
N171 0.153(8) 0.081(6) 0.045(6) -0.007(5) -0.013(6) 0.071(6)
N172 0.135(8) 0.075(6) 0.033(5) -0.003(5) -0.006(5) 0.068(6)
N173 0.134(8) 0.080(6) 0.029(5) -0.004(5) -0.008(5) 0.064(6)
C171 0.170(8) 0.081(6) 0.054(6) -0.015(5) -0.021(6) 0.074(7)
C172 0.188(10) 0.079(7) 0.075(7) -0.019(7) -0.032(7) 0.073(8)
C173 0.194(10) 0.082(8) 0.081(8) -0.023(7) -0.037(8) 0.064(8)
C174 0.186(10) 0.086(8) 0.073(8) -0.029(7) -0.031(8) 0.065(8)
C175 0.173(10) 0.088(7) 0.058(7) -0.019(6) -0.026(7) 0.067(8)
C176 0.159(8) 0.087(6) 0.045(6) -0.012(5) -0.016(6) 0.069(7)
N181 0.072(6) 0.109(7) 0.044(5) 0.020(5) 0.005(5) 0.054(6)
N182 0.063(6) 0.104(7) 0.035(5) 0.016(5) 0.011(4) 0.052(5)
N183 0.058(5) 0.107(7) 0.041(5) 0.016(5) 0.015(5) 0.045(6)
C181 0.064(6) 0.125(7) 0.059(6) 0.025(6) 0.009(5) 0.053(6)
C182 0.068(7) 0.148(9) 0.080(7) 0.036(7) 0.006(6) 0.048(7)
C183 0.070(7) 0.165(9) 0.094(8) 0.033(8) 0.010(6) 0.047(8)
C184 0.070(7) 0.162(9) 0.090(8) 0.037(8) 0.019(7) 0.045(8)
C185 0.067(7) 0.139(8) 0.074(7) 0.037(7) 0.017(6) 0.050(7)
C186 0.059(6) 0.121(7) 0.056(6) 0.024(5) 0.019(5) 0.052(6)
N201 0.065(9) 0.061(9) 0.043(7) -0.006(6) -0.004(6) 0.017(7)
N202 0.052(8) 0.090(10) 0.053(8) 0.013(8) 0.005(6) 0.037(8)
N203 0.068(10) 0.096(11) 0.065(9) 0.011(8) 0.015(8) 0.040(9)
C201 0.071(13) 0.071(12) 0.061(10) -0.001(9) -0.016(9) 0.019(10)
C202 0.093(15) 0.082(14) 0.094(14) 0.000(11) -0.032(12) 0.014(12)
C203 0.086(17) 0.13(2) 0.13(2) -0.026(16) -0.022(14) 0.039(15)
C204 0.053(13) 0.18(2) 0.131(19) -0.011(18) -0.031(13) 0.016(15)
C205 0.089(16) 0.14(2) 0.108(17) -0.006(15) 0.005(13) 0.037(15)
C206 0.055(12) 0.107(15) 0.076(12) 0.008(11) -0.003(10) 0.032(11)
N211 0.098(7) 0.073(6) 0.027(5) 0.010(5) 0.003(5) 0.033(5)
N212 0.097(7) 0.074(6) 0.026(5) 0.009(5) 0.005(5) 0.039(5)
N213 0.111(7) 0.076(6) 0.039(5) 0.006(5) 0.006(5) 0.046(6)
C211 0.111(7) 0.066(6) 0.034(5) 0.013(5) 0.016(5) 0.033(6)
C212 0.125(8) 0.063(7) 0.044(6) 0.012(5) 0.019(6) 0.020(7)
C213 0.142(9) 0.074(7) 0.068(7) 0.004(6) 0.014(7) 0.023(7)
C214 0.146(9) 0.075(8) 0.078(8) -0.005(6) 0.011(7) 0.039(7)
C215 0.140(9) 0.070(7) 0.071(7) -0.004(6) 0.007(7) 0.051(7)
C216 0.123(7) 0.068(6) 0.049(6) 0.006(5) 0.011(6) 0.044(6)
O1M 0.065(6) 0.067(6) 0.028(5) 0.007(4) -0.006(4) -0.002(5)
O2M 0.078(7) 0.042(6) 0.054(6) 0.005(4) 0.018(5) 0.010(5)
O3M 0.069(6) 0.060(6) 0.017(4) 0.009(4) -0.008(4) 0.010(5)
O4M 0.062(6) 0.073(7) 0.040(5) 0.007(5) 0.007(5) 0.012(5)
O5M 0.079(9) 0.214(16) 0.075(8) -0.033(9) 0.022(7) -0.014(10)
O6M 0.070(7) 0.073(7) 0.065(7) -0.008(5) -0.002(5) 0.029(6)
O7M 0.076(7) 0.051(6) 0.033(5) 0.031(4) -0.003(4) -0.005(5)
O8M 0.102(8) 0.044(6) 0.032(5) 0.007(4) -0.017(5) 0.000(5)
O9M 0.109(8) 0.133(9) 0.106(8) 0.044(7) 0.027(7) 0.075(7)
O10M 0.166(10) 0.184(10) 0.141(9) 0.017(8) 0.026(8) 0.077(8)
O11M 0.054(6) 0.078(7) 0.037(5) 0.000(5) 0.004(4) 0.001(5)
O12M 0.066(6) 0.066(6) 0.036(5) 0.021(4) 0.016(4) 0.023(5)
O13M 0.082(7) 0.102(8) 0.015(4) 0.018(5) 0.012(4) 0.046(6)
O14M 0.121(10) 0.143(11) 0.043(6) -0.018(6) 0.000(6) 0.096(9)
O15M 0.106(8) 0.095(8) 0.122(9) 0.011(7) -0.024(7) 0.042(7)
O16M 0.049(6) 0.090(7) 0.042(5) 0.008(5) 0.008(4) 0.021(5)
O17M 0.055(7) 0.135(10) 0.074(7) -0.002(7) 0.002(6) 0.049(7)
O18M 0.073(7) 0.093(8) 0.045(6) 0.020(5) -0.003(5) 0.007(6)
O19M 0.117(9) 0.102(8) 0.017(5) 0.011(5) 0.003(5) 0.051(7)

loop_
_atom_type_symbol
_atom_type_description
_atom_type_scat_dispersion_real
_atom_type_scat_dispersion_imag
_atom_type_scat_source
C C 0.0033 0.0016 'International Tables Vol C Tables 4.2.6.8 and 6.1.1.4'
H H 0.0000 0.0000 'International Tables Vol C Tables 4.2.6.8 and 6.1.1.4'
N N 0.0061 0.0033 'International Tables Vol C Tables 4.2.6.8 and 6.1.1.4'
O O 0.0106 0.0060 'International Tables Vol C Tables 4.2.6.8 and 6.1.1.4'
F F 0.0171 0.0103 'International Tables Vol C Tables 4.2.6.8 and 6.1.1.4'
Mn Mn 0.3368 0.7283 'International Tables Vol C Tables 4.2.6.8 and 6.1.1.4'

loop_
_geom_angle_atom_site_label_1
_geom_angle_atom_site_label_2
_geom_angle_atom_site_label_3
_geom_angle
F1 Mn1 O1 179.1(4)
F1 Mn1 N21 93.7(4)
O1 Mn1 N21 86.6(4)
F1 Mn1 N11 94.4(4)
O1 Mn1 N11 85.4(4)
N21 Mn1 N11 171.8(4)
F1 Mn1 O2M 90.4(3)
O1 Mn1 O2M 90.4(3)
N21 Mn1 O2M 88.9(4)
N11 Mn1 O2M 89.5(4)
F1 Mn1 O1M 86.7(3)
O1 Mn1 O1M 92.5(3)
N21 Mn1 O1M 91.8(4)
N11 Mn1 O1M 90.2(4)
O2M Mn1 O1M 177.1(3)
O1 Mn2 O2 81.4(3)
O1 Mn2 O3 177.9(3)
O2 Mn2 O3 98.7(3)
O1 Mn2 N12 84.5(4)
O2 Mn2 N12 165.4(4)
O3 Mn2 N12 95.5(4)
O1 Mn2 O3M 107.2(3)
O2 Mn2 O3M 95.3(3)
O3 Mn2 O3M 74.9(3)
N12 Mn2 O3M 85.0(3)
O1 Mn2 N42 96.2(4)
O2 Mn2 N42 96.0(3)
O3 Mn2 N42 81.7(4)
N12 Mn2 N42 89.4(4)
O3M Mn2 N42 155.2(4)
O1 Mn2 Mn3 40.1(2)
O2 Mn2 Mn3 41.3(2)
O3 Mn2 Mn3 139.8(2)
N12 Mn2 Mn3 124.7(3)
O3M Mn2 Mn3 106.8(2)
N42 Mn2 Mn3 96.2(3)
O1 Mn2 Mn7 144.7(3)
O2 Mn2 Mn7 95.2(3)
O3 Mn2 Mn7 37.4(2)
N12 Mn2 Mn7 93.9(3)
O3M Mn2 Mn7 37.7(2)
N42 Mn2 Mn7 119.1(3)
Mn3 Mn2 Mn7 128.51(9)
O1 Mn3 O2 81.1(3)
O1 Mn3 O4 175.3(4)
O2 Mn3 O4 97.6(4)
O1 Mn3 N22 84.8(4)
O2 Mn3 N22 165.1(4)
O4 Mn3 N22 96.8(5)
O1 Mn3 O4M 109.4(4)
O2 Mn3 O4M 97.1(3)
O4 Mn3 O4M 75.2(4)
N22 Mn3 O4M 82.8(4)
O1 Mn3 N32 94.0(4)
O2 Mn3 N32 98.4(4)
O4 Mn3 N32 81.6(4)
N22 Mn3 N32 87.6(5)
O4M Mn3 N32 153.6(4)
O1 Mn3 Mn2 40.1(2)
O2 Mn3 Mn2 41.0(2)
O4 Mn3 Mn2 138.6(3)
N22 Mn3 Mn2 124.5(4)
O4M Mn3 Mn2 105.7(2)
N32 Mn3 Mn2 100.0(3)
O1 Mn3 Mn4 146.8(3)
O2 Mn3 Mn4 93.4(2)
O4 Mn3 Mn4 37.6(3)
N22 Mn3 Mn4 95.7(3)
O4M Mn3 Mn4 38.4(2)
N32 Mn3 Mn4 119.2(3)
Mn2 Mn3 Mn4 125.18(8)
F2 Mn4 O4M 96.2(4)
F2 Mn4 O4 176.7(4)
O4M Mn4 O4 83.1(4)
F2 Mn4 N52 93.6(5)
O4M Mn4 N52 168.6(5)
O4 Mn4 N52 87.4(5)
F2 Mn4 O6 92.6(4)
O4M Mn4 O6 88.5(3)
O4 Mn4 O6 90.6(3)
N52 Mn4 O6 85.2(3)
F2 Mn4 O1W 88.9(4)
O4M Mn4 O1W 94.4(4)
O4 Mn4 O1W 87.9(4)
N52 Mn4 O1W 91.6(4)
O6 Mn4 O1W 176.6(4)
F2 Mn4 Mn3 142.0(3)
O4M Mn4 Mn3 46.2(3)
O4 Mn4 Mn3 37.8(3)
N52 Mn4 Mn3 123.3(5)
O6 Mn4 Mn3 82.8(2)
O1W Mn4 Mn3 97.9(3)
F3 Mn5 O4 177.0(5)
F3 Mn5 N31 90.0(5)
O4 Mn5 N31 90.1(4)
F3 Mn5 N51 90.9(6)
O4 Mn5 N51 89.1(6)
N31 Mn5 N51 178.3(6)
F3 Mn5 O5 90.4(4)
O4 Mn5 O5 86.6(3)
N31 Mn5 O5 89.5(4)
N51 Mn5 O5 91.9(3)
F3 Mn5 O5M 88.6(6)
O4 Mn5 O5M 94.4(5)
N31 Mn5 O5M 88.8(5)
N51 Mn5 O5M 89.8(5)
O5 Mn5 O5M 178.0(5)
O7 Mn6 O5 167.2(4)
O7 Mn6 O2 96.2(3)
O5 Mn6 O2 91.0(3)
O7 Mn6 N61 87.5(4)
O5 Mn6 N61 85.8(4)
O2 Mn6 N61 175.5(4)
O7 Mn6 O6 92.6(3)
O5 Mn6 O6 97.8(3)
O2 Mn6 O6 91.3(3)
N61 Mn6 O6 85.9(4)
O7 Mn6 O7M 82.8(3)
O5 Mn6 O7M 86.4(3)
O2 Mn6 O7M 92.1(3)
N61 Mn6 O7M 90.9(4)
O6 Mn6 O7M 174.5(3)
F4 Mn7 O3M 96.3(4)
F4 Mn7 O3 179.2(4)
O3M Mn7 O3 82.9(3)
F4 Mn7 N81 92.2(4)
O3M Mn7 N81 170.7(4)
O3 Mn7 N81 88.5(4)
F4 Mn7 O6M 90.9(4)
O3M Mn7 O6M 94.5(4)
O3 Mn7 O6M 89.4(4)
N81 Mn7 O6M 88.9(3)
F4 Mn7 O7M 89.6(4)
O3M Mn7 O7M 90.8(3)
O3 Mn7 O7M 90.2(3)
N81 Mn7 O7M 85.6(3)
O6M Mn7 O7M 174.5(3)
F4 Mn7 Mn2 141.9(3)
O3M Mn7 Mn2 46.0(2)
O3 Mn7 Mn2 37.3(2)
N81 Mn7 Mn2 125.1(3)
O6M Mn7 Mn2 96.4(3)
O7M Mn7 Mn2 86.5(2)
O3 Mn8 O8 166.6(3)
O3 Mn8 N82 86.6(4)
O8 Mn8 N82 85.1(4)
O3 Mn8 N41 88.7(4)
O8 Mn8 N41 102.4(4)
N82 Mn8 N41 161.6(4)
O3 Mn8 O7 92.5(3)
O8 Mn8 O7 79.5(3)
N82 Mn8 O7 104.3(3)
N41 Mn8 O7 93.7(4)
O3 Mn8 N91 107.3(3)
O8 Mn8 N91 81.9(3)
N82 Mn8 N91 82.2(3)
N41 Mn8 N91 82.2(4)
O7 Mn8 N91 159.6(3)
O3 Mn8 Mn9 129.7(2)
O8 Mn8 Mn9 40.5(2)
N82 Mn8 Mn9 92.4(2)
N41 Mn8 Mn9 104.2(3)
O7 Mn8 Mn9 39.34(19)
N91 Mn8 Mn9 122.3(2)
O7 Mn9 O9 175.8(3)
O7 Mn9 O8 84.7(3)
O9 Mn9 O8 93.0(3)
O7 Mn9 N62 87.7(4)
O9 Mn9 N62 95.0(4)
O8 Mn9 N62 170.3(3)
O7 Mn9 N72 96.1(4)
O9 Mn9 N72 87.6(4)
O8 Mn9 N72 97.6(4)
N62 Mn9 N72 77.2(4)
O7 Mn9 N102 93.6(4)
O9 Mn9 N102 83.1(4)
O8 Mn9 N102 92.0(3)
N62 Mn9 N102 94.4(4)
N72 Mn9 N102 166.9(4)
O7 Mn9 Mn8 45.2(2)
O9 Mn9 Mn8 132.7(3)
O8 Mn9 Mn8 39.8(2)
N62 Mn9 Mn8 131.7(3)
N72 Mn9 Mn8 95.2(3)
N102 Mn9 Mn8 97.9(3)
O9 Mn10 O12 172.7(3)
O9 Mn10 O11 82.8(3)
O12 Mn10 O11 92.6(3)
O9 Mn10 O10 91.9(3)
O12 Mn10 O10 93.9(4)
O11 Mn10 O10 90.5(3)
O9 Mn10 N71 93.8(4)
O12 Mn10 N71 91.0(4)
O11 Mn10 N71 175.7(4)
O10 Mn10 N71 87.0(4)
O9 Mn10 O8M 86.4(4)
O12 Mn10 O8M 88.0(4)
O11 Mn10 O8M 91.7(3)
O10 Mn10 O8M 177.0(3)
N71 Mn10 O8M 90.6(4)
O9 Mn10 Mn17 39.7(2)
O12 Mn10 Mn17 137.2(3)
O11 Mn10 Mn17 45.4(2)
O10 Mn10 Mn17 81.0(3)
N71 Mn10 Mn17 130.7(3)
O8M Mn10 Mn17 99.2(3)
O13 Mn11 O8 169.4(4)
O13 Mn11 O10 80.3(4)
O8 Mn11 O10 108.9(3)
O13 Mn11 N92 84.7(4)
O8 Mn11 N92 86.6(4)
O10 Mn11 N92 164.0(4)
O13 Mn11 O14 93.2(3)
O8 Mn11 O14 81.9(3)
O10 Mn11 O14 89.5(3)
N92 Mn11 O14 96.8(4)
O13 Mn11 N83 106.8(4)
O8 Mn11 N83 78.6(3)
O10 Mn11 N83 92.3(3)
N92 Mn11 N83 86.7(4)
O14 Mn11 N83 160.0(3)
O13 Mn11 Mn13 39.6(3)
O8 Mn11 Mn13 147.4(2)
O10 Mn11 Mn13 42.5(3)
N92 Mn11 Mn13 123.7(3)
O14 Mn11 Mn13 82.7(2)
N83 Mn11 Mn13 111.7(3)
F5 Mn12 O13 179.3(4)
F5 Mn12 N131 92.8(5)
O13 Mn12 N131 87.8(5)
F5 Mn12 N93 92.9(4)
O13 Mn12 N93 86.5(4)
N131 Mn12 N93 173.8(5)
F5 Mn12 O15 92.4(3)
O13 Mn12 O15 88.0(3)
N131 Mn12 O15 90.6(4)
N93 Mn12 O15 91.8(3)
F5 Mn12 O9M 90.7(5)
O13 Mn12 O9M 88.9(5)
N131 Mn12 O9M 86.4(5)
N93 Mn12 O9M 90.9(4)
O15 Mn12 O9M 175.8(5)
N12B Mn13 O13 94.2(9)
N12B Mn13 O17 90.6(9)
O13 Mn13 O17 174.9(4)
N12B Mn13 O10 94.9(6)
O13 Mn13 O10 78.5(4)
O17 Mn13 O10 99.5(4)
N12B Mn13 O16 162.2(7)
O13 Mn13 O16 98.1(4)
O17 Mn13 O16 77.6(4)
O10 Mn13 O16 100.0(3)
N12B Mn13 N132 76.9(8)
O13 Mn13 N132 84.3(5)
O17 Mn13 N132 98.3(4)
O10 Mn13 N132 160.4(4)
O16 Mn13 N132 91.5(4)
N12B Mn13 N122 13.4(8)
O13 Mn13 N122 105.6(5)
O17 Mn13 N122 79.0(5)
O10 Mn13 N122 90.3(4)
O16 Mn13 N122 155.7(5)
N132 Mn13 N122 85.3(6)
N12B Mn13 Mn15 129.6(8)
O13 Mn13 Mn15 136.1(3)
O17 Mn13 Mn15 39.0(3)
O10 Mn13 Mn15 93.8(2)
O16 Mn13 Mn15 40.2(3)
N132 Mn13 Mn15 105.1(3)
N122 Mn13 Mn15 117.7(5)
N12B Mn13 Mn11 104.8(7)
O13 Mn13 Mn11 39.3(3)
O17 Mn13 Mn11 137.5(3)
O10 Mn13 Mn11 40.9(2)
O16 Mn13 Mn11 92.8(2)
N132 Mn13 Mn11 123.5(4)
N122 Mn13 Mn11 109.0(3)
Mn15 Mn13 Mn11 113.74(9)
F6' Mn14 F6 24.4(8)
F6' Mn14 O17 162.7(9)
F6 Mn14 O17 172.4(8)
F6' Mn14 N121 83.0(9)
F6 Mn14 N121 86.0(9)
O17 Mn14 N121 97.2(7)
F6' Mn14 N171 94.5(8)
F6 Mn14 N171 90.9(7)
O17 Mn14 N171 85.8(5)
N121 Mn14 N171 176.9(7)
F6' Mn14 O12 108.9(8)
F6 Mn14 O12 85.1(7)
O17 Mn14 O12 88.3(3)
N121 Mn14 O12 85.7(5)
N171 Mn14 O12 93.5(4)
F6' Mn14 N12A 96.7(10)
F6 Mn14 N12A 104.4(9)
O17 Mn14 N12A 79.8(7)
N121 Mn14 N12A 20.0(7)
N171 Mn14 N12A 163.0(8)
O12 Mn14 N12A 94.9(6)
F6' Mn14 O10M 85.6(9)
F6 Mn14 O10M 109.9(8)
O17 Mn14 O10M 77.1(5)
N121 Mn14 O10M 88.3(6)
N171 Mn14 O10M 93.3(5)
O12 Mn14 O10M 163.4(5)
N12A Mn14 O10M 74.9(7)
O17 Mn15 O16 81.2(4)
O17 Mn15 O18 167.7(4)
O16 Mn15 O18 109.4(4)
O17 Mn15 N172 84.7(4)
O16 Mn15 N172 164.5(4)
O18 Mn15 N172 85.3(4)
O17 Mn15 O11 92.7(3)
O16 Mn15 O11 89.6(3)
O18 Mn15 O11 81.5(3)
N172 Mn15 O11 97.7(4)
O17 Mn15 N181 107.8(4)
O16 Mn15 N181 93.1(4)
O18 Mn15 N181 78.4(4)
N172 Mn15 N181 84.9(4)
O11 Mn15 N181 159.5(3)
O17 Mn15 Mn13 39.8(3)
O16 Mn15 Mn13 43.2(2)
O18 Mn15 Mn13 148.1(2)
N172 Mn15 Mn13 124.1(3)
O11 Mn15 Mn13 82.3(2)
N181 Mn15 Mn13 113.2(3)
O19 Mn16 O15 171.5(3)
O19 Mn16 O16 92.7(4)
O15 Mn16 O16 94.3(3)
O19 Mn16 O14 82.8(3)
O15 Mn16 O14 92.3(3)
O16 Mn16 O14 89.7(3)
O19 Mn16 O11M 84.1(4)
O15 Mn16 O11M 89.0(3)
O16 Mn16 O11M 176.2(3)
O14 Mn16 O11M 92.1(3)
O19 Mn16 N141 93.6(4)
O15 Mn16 N141 91.5(4)
O16 Mn16 N141 88.7(4)
O14 Mn16 N141 176.0(4)
O11M Mn16 N141 89.3(4)
O19 Mn16 Mn17 40.6(3)
O15 Mn16 Mn17 136.2(2)
O16 Mn16 Mn17 81.2(2)
O14 Mn16 Mn17 44.4(2)
O11M Mn16 Mn17 97.7(2)
N141 Mn16 Mn17 131.7(3)
O9 Mn17 O19 167.0(3)
O9 Mn17 O14 96.0(3)
O19 Mn17 O14 76.8(3)
O9 Mn17 O11 75.9(3)
O19 Mn17 O11 95.4(3)
O14 Mn17 O11 105.6(3)
O9 Mn17 N111 102.7(4)
O19 Mn17 N111 86.6(4)
O14 Mn17 N111 158.5(4)
O11 Mn17 N111 89.3(3)
O9 Mn17 N101 85.8(3)
O19 Mn17 N101 105.1(3)
O14 Mn17 N101 92.0(3)
O11 Mn17 N101 155.7(3)
N111 Mn17 N101 79.1(4)
O9 Mn17 Mn16 132.2(3)
O19 Mn17 Mn16 37.5(2)
O14 Mn17 Mn16 41.25(19)
O11 Mn17 Mn16 93.8(2)
N111 Mn17 Mn16 124.1(3)
N101 Mn17 Mn16 110.4(3)
O9 Mn17 Mn10 37.2(2)
O19 Mn17 Mn10 131.5(2)
O14 Mn17 Mn10 94.1(2)
O11 Mn17 Mn10 40.67(19)
N111 Mn17 Mn10 107.1(3)
N101 Mn17 Mn10 123.0(3)
Mn16 Mn17 Mn10 110.85(8)
O20 Mn18 O19 175.7(4)
O20 Mn18 O18 84.3(3)
O19 Mn18 O18 93.3(3)
O20 Mn18 N152 87.7(4)
O19 Mn18 N152 95.1(4)
O18 Mn18 N152 169.8(3)
O20 Mn18 N142 96.3(4)
O19 Mn18 N142 87.5(4)
O18 Mn18 N142 96.2(4)
N152 Mn18 N142 78.4(4)
O20 Mn18 N112 94.4(4)
O19 Mn18 N112 82.1(4)
O18 Mn18 N112 92.2(4)
N152 Mn18 N112 94.7(4)
N142 Mn18 N112 166.9(4)
O20 Mn18 Mn19 44.5(3)
O19 Mn18 Mn19 133.4(3)
O18 Mn18 Mn19 40.1(2)
N152 Mn18 Mn19 131.0(3)
N142 Mn18 Mn19 94.2(3)
N112 Mn18 Mn19 98.7(3)
O21 Mn19 O18 166.8(4)
O21 Mn19 O20 93.0(3)
O18 Mn19 O20 80.0(3)
O21 Mn19 N182 85.9(4)
O18 Mn19 N182 85.0(4)
O20 Mn19 N182 104.1(4)
O21 Mn19 N161 88.6(4)
O18 Mn19 N161 102.9(4)
O20 Mn19 N161 93.8(4)
N182 Mn19 N161 161.6(5)
O21 Mn19 N173 107.7(4)
O18 Mn19 N173 80.7(4)
O20 Mn19 N173 158.4(3)
N182 Mn19 N173 83.9(4)
N161 Mn19 N173 81.0(4)
O21 Mn19 Mn18 130.3(3)
O18 Mn19 Mn18 40.9(2)
O20 Mn19 Mn18 39.5(2)
N182 Mn19 Mn18 92.2(3)
N161 Mn19 Mn18 104.7(3)
N173 Mn19 Mn18 121.5(3)
F7 Mn20 O13M 96.1(4)
F7 Mn20 O21 178.3(4)
O13M Mn20 O21 82.4(4)
F7 Mn20 N183 91.6(4)
O13M Mn20 N183 171.6(4)
O21 Mn20 N183 90.0(4)
F7 Mn20 O14M 91.4(5)
O13M Mn20 O14M 94.9(4)
O21 Mn20 O14M 88.0(4)
N183 Mn20 O14M 88.4(4)
F7 Mn20 O12M 88.9(4)
O13M Mn20 O12M 90.1(4)
O21 Mn20 O12M 91.9(3)
N183 Mn20 O12M 86.5(4)
O14M Mn20 O12M 174.9(4)
F7 Mn20 Mn25 141.4(3)
O13M Mn20 Mn25 45.4(3)
O21 Mn20 Mn25 37.2(2)
N183 Mn20 Mn25 126.6(3)
O14M Mn20 Mn25 94.7(3)
O12M Mn20 Mn25 88.3(2)
O20 Mn21 O22 168.1(4)
O20 Mn21 O24 96.8(4)
O22 Mn21 O24 91.2(3)
O20 Mn21 N151 87.4(4)
O22 Mn21 N151 85.2(4)
O24 Mn21 N151 175.1(4)
O20 Mn21 O23 92.8(3)
O22 Mn21 O23 96.0(3)
O24 Mn21 O23 90.5(3)
N151 Mn21 O23 86.7(3)
O20 Mn21 O12M 82.4(3)
O22 Mn21 O12M 88.3(3)
O24 Mn21 O12M 92.9(3)
N151 Mn21 O12M 90.2(4)
O23 Mn21 O12M 174.4(3)
F8 Mn22 O25 177.5(4)
F8 Mn22 N19C 81.8(10)
O25 Mn22 N19C 96.8(10)
F8 Mn22 N221 87.8(6)
O25 Mn22 N221 93.5(5)
N19C Mn22 N221 169.5(10)
F8 Mn22 N22A 98.2(8)
O25 Mn22 N22A 83.5(8)
N19C Mn22 N22A 170.0(12)
N221 Mn22 N22A 15.7(7)
F8 Mn22 O22 91.6(3)
O25 Mn22 O22 86.4(3)
N19C Mn22 O22 94.5(10)
N221 Mn22 O22 84.1(4)
N22A Mn22 O22 95.6(7)
F8 Mn22 N192 94.4(6)
O25 Mn22 N192 84.2(6)
N19C Mn22 N192 12.7(11)
N221 Mn22 N192 175.5(7)
N22A Mn22 N192 165.2(9)
O22 Mn22 N192 91.9(6)
F8 Mn22 O15M 88.7(5)
O25 Mn22 O15M 93.3(5)
N19C Mn22 O15M 85.4(10)
N221 Mn22 O15M 96.1(5)
N22A Mn22 O15M 84.6(8)
O22 Mn22 O15M 179.6(5)
N192 Mn22 O15M 87.9(6)
F9 Mn23 O16M 95.6(4)
F9 Mn23 O25 175.3(4)
O16M Mn23 O25 83.1(4)
F9 Mn23 N191 90.9(6)
O16M Mn23 N191 172.7(6)
O25 Mn23 N191 90.7(6)
F9 Mn23 O23 92.3(3)
O16M Mn23 O23 90.3(3)
O25 Mn23 O23 92.2(3)
N191 Mn23 O23 86.1(5)
F9 Mn23 O17M 91.2(4)
O16M Mn23 O17M 93.9(4)
O25 Mn23 O17M 84.4(4)
N191 Mn23 O17M 89.2(6)
O23 Mn23 O17M 174.2(4)
F9 Mn23 N19B 99.3(10)
O16M Mn23 N19B 164.5(9)
O25 Mn23 N19B 82.4(10)
N191 Mn23 N19B 8.4(12)
O23 Mn23 N19B 85.0(8)
O17M Mn23 N19B 89.9(8)
F9 Mn23 Mn24 141.4(3)
O16M Mn23 Mn24 46.1(3)
O25 Mn23 Mn24 38.1(3)
N191 Mn23 Mn24 127.0(5)
O23 Mn23 Mn24 84.15(18)
O17M Mn23 Mn24 96.0(3)
N19B Mn23 Mn24 118.6(9)
O26 Mn24 O25 176.7(4)
O26 Mn24 O24 80.6(4)
O25 Mn24 O24 98.2(4)
O26 Mn24 N202 84.7(5)
O25 Mn24 N202 96.7(4)
O24 Mn24 N202 164.5(5)
O26 Mn24 N22B 93.5(8)
O25 Mn24 N22B 83.8(8)
O24 Mn24 N22B 104.0(7)
N202 Mn24 N22B 81.4(8)
O26 Mn24 O16M 107.8(4)
O25 Mn24 O16M 75.3(4)
O24 Mn24 O16M 96.3(3)
N202 Mn24 O16M 83.9(4)
N22B Mn24 O16M 152.8(7)
O26 Mn24 N222 95.9(4)
O25 Mn24 N222 81.2(4)
O24 Mn24 N222 95.8(4)
N202 Mn24 N222 90.2(5)
N22B Mn24 N222 8.9(8)
O16M Mn24 N222 154.8(4)
O26 Mn24 Mn25 39.9(3)
O25 Mn24 Mn25 139.0(3)
O24 Mn24 Mn25 40.7(3)
N202 Mn24 Mn25 124.2(4)
N22B Mn24 Mn25 103.0(7)
O16M Mn24 Mn25 104.2(3)
N222 Mn24 Mn25 99.4(3)
O26 Mn24 Mn23 145.0(3)
O25 Mn24 Mn23 37.8(2)
O24 Mn24 Mn23 92.5(2)
N202 Mn24 Mn23 97.1(3)
N22B Mn24 Mn23 121.4(8)
O16M Mn24 Mn23 38.5(3)
N222 Mn24 Mn23 119.0(4)
Mn25 Mn24 Mn23 123.56(8)
O26 Mn25 O24 82.0(3)
O26 Mn25 O21 178.0(4)
O24 Mn25 O21 98.5(4)
O26 Mn25 N212 84.6(4)
O24 Mn25 N212 166.2(4)
O21 Mn25 N212 95.1(4)
O26 Mn25 O13M 107.5(3)
O24 Mn25 O13M 94.1(4)
O21 Mn25 O13M 74.5(3)
N212 Mn25 O13M 86.8(4)
O26 Mn25 N162 96.9(4)
O24 Mn25 N162 96.2(4)
O21 Mn25 N162 81.1(4)
N212 Mn25 N162 88.6(4)
O13M Mn25 N162 154.6(4)
O26 Mn25 Mn24 40.5(2)
O24 Mn25 Mn24 41.5(2)
O21 Mn25 Mn24 139.8(3)
N212 Mn25 Mn24 125.1(4)
O13M Mn25 Mn24 106.0(3)
N162 Mn25 Mn24 97.0(3)
O26 Mn25 Mn20 144.7(3)
O24 Mn25 Mn20 95.1(3)
O21 Mn25 Mn20 37.4(3)
N212 Mn25 Mn20 93.9(4)
O13M Mn25 Mn20 37.3(2)
N162 Mn25 Mn20 118.4(3)
Mn24 Mn25 Mn20 128.43(10)
F10 Mn26 O26 178.7(4)
F10 Mn26 N201 94.0(4)
O26 Mn26 N201 87.1(4)
F10 Mn26 N211 93.4(4)
O26 Mn26 N211 85.5(4)
N201 Mn26 N211 172.1(5)
F10 Mn26 O18M 89.4(4)
O26 Mn26 O18M 91.3(4)
N201 Mn26 O18M 89.5(4)
N211 Mn26 O18M 88.1(4)
F10 Mn26 O19M 88.7(4)
O26 Mn26 O19M 90.5(4)
N201 Mn26 O19M 90.5(4)
N211 Mn26 O19M 92.1(4)
O18M Mn26 O19M 178.2(4)
Mn1 O1 Mn2 130.4(4)
Mn1 O1 Mn3 129.8(4)
Mn2 O1 Mn3 99.7(3)
Mn2 O2 Mn6 134.5(4)
Mn2 O2 Mn3 97.6(3)
Mn6 O2 Mn3 127.6(4)
Mn8 O3 Mn2 124.1(4)
Mn8 O3 Mn7 121.9(4)
Mn2 O3 Mn7 105.3(3)
Mn5 O4 Mn4 124.9(5)
Mn5 O4 Mn3 124.8(5)
Mn4 O4 Mn3 104.6(4)
Mn6 O5 Mn5 134.1(4)
Mn6 O6 Mn4 123.9(3)
Mn6 O7 Mn9 126.3(4)
Mn6 O7 Mn8 137.6(4)
Mn9 O7 Mn8 95.4(3)
Mn8 O8 Mn9 99.7(3)
Mn8 O8 Mn11 122.8(4)
Mn9 O8 Mn11 125.5(4)
Mn10 O9 Mn9 123.4(4)
Mn10 O9 Mn17 103.1(4)
Mn9 O9 Mn17 123.8(4)
Mn11 O10 Mn10 129.1(4)
Mn11 O10 Mn13 96.7(4)
Mn10 O10 Mn13 124.5(4)
Mn10 O11 Mn17 94.0(3)
Mn10 O11 Mn15 128.6(4)
Mn17 O11 Mn15 115.3(4)
Mn10 O12 Mn14 136.6(5)
Mn12 O13 Mn11 125.2(5)
Mn12 O13 Mn13 124.6(5)
Mn11 O13 Mn13 101.1(4)
Mn16 O14 Mn17 94.3(3)
Mn16 O14 Mn11 128.6(4)
Mn17 O14 Mn11 116.5(4)
Mn16 O15 Mn12 136.3(4)
Mn15 O16 Mn16 129.0(4)
Mn15 O16 Mn13 96.6(4)
Mn16 O16 Mn13 125.4(4)
Mn14 O17 Mn15 125.5(5)
Mn14 O17 Mn13 123.7(5)
Mn15 O17 Mn13 101.2(4)
Mn19 O18 Mn18 99.0(3)
Mn19 O18 Mn15 123.8(4)
Mn18 O18 Mn15 125.8(4)
Mn16 O19 Mn18 123.8(4)
Mn16 O19 Mn17 101.9(4)
Mn18 O19 Mn17 124.1(5)
Mn21 O20 Mn18 126.5(4)
Mn21 O20 Mn19 137.1(4)
Mn18 O20 Mn19 96.0(3)
Mn19 O21 Mn25 124.1(4)
Mn19 O21 Mn20 121.5(5)
Mn25 O21 Mn20 105.5(4)
Mn21 O22 Mn22 135.3(4)
Mn23 O23 Mn21 123.9(3)
Mn25 O24 Mn21 134.5(4)
Mn25 O24 Mn24 97.7(4)
Mn21 O24 Mn24 127.7(4)
Mn22 O25 Mn23 124.8(5)
Mn22 O25 Mn24 124.7(4)
Mn23 O25 Mn24 104.1(4)
Mn26 O26 Mn25 131.0(5)
Mn26 O26 Mn24 129.2(5)
Mn25 O26 Mn24 99.7(4)
N12 N11 C11 106.4(11)
N12 N11 Mn1 119.9(8)
C11 N11 Mn1 133.6(9)
N13 N12 N11 112.4(10)
N13 N12 Mn2 128.6(8)
N11 N12 Mn2 118.8(8)
N12 N13 C16 106.4(10)
N11 C11 C16 105.9(11)
N11 C11 C12 132.0(14)
C16 C11 C12 122.1(14)
C13 C12 C11 114.2(14)
C12 C13 C14 126.5(15)
C13 C14 C15 117.9(16)
C14 C15 C16 117.5(15)
N13 C16 C11 108.9(12)
N13 C16 C15 129.5(14)
C11 C16 C15 121.6(13)
C21 N21 N22 105.2(12)
C21 N21 Mn1 134.8(11)
N22 N21 Mn1 119.1(9)
N23 N22 N21 111.5(11)
N23 N22 Mn3 127.5(10)
N21 N22 Mn3 119.4(9)
N22 N23 C26 106.9(13)
N21 C21 C26 108.7(14)
N21 C21 C22 131.3(16)
C26 C21 C22 119.9(16)
C23 C22 C21 116.8(18)
C22 C23 C24 123.0(19)
C25 C24 C23 123(2)
C24 C25 C26 115.0(19)
N23 C26 C21 107.7(14)
N23 C26 C25 130.3(18)
C21 C26 C25 122.0(18)
N32 N31 C31 108.0(11)
N32 N31 Mn5 118.0(8)
C31 N31 Mn5 133.5(9)
N31 N32 N33 111.0(10)
N31 N32 Mn3 117.6(8)
N33 N32 Mn3 131.2(8)
N32 N33 C36 105.5(11)
N31 C31 C32 133.5(14)
N31 C31 C36 106.9(12)
C32 C31 C36 119.6(14)
C33 C32 C31 118.2(16)
C32 C33 C34 123.4(17)
C35 C34 C33 119.7(15)
C36 C35 C34 115.8(15)
N33 C36 C35 128.2(14)
N33 C36 C31 108.5(12)
C35 C36 C31 123.2(14)
N42 N41 C41 106.3(10)
N42 N41 Mn8 116.6(8)
C41 N41 Mn8 137.2(8)
N43 N42 N41 111.4(9)
N43 N42 Mn2 129.7(8)
N41 N42 Mn2 118.1(8)
N42 N43 C46 107.1(9)
C46 C41 N41 107.4(10)
C46 C41 C42 121.6(12)
N41 C41 C42 131.0(12)
C43 C42 C41 115.8(12)
C42 C43 C44 122.3(12)
C45 C44 C43 121.2(13)
C46 C45 C44 116.5(13)
C45 C46 C41 122.5(11)
C45 C46 N43 129.6(11)
C41 C46 N43 107.8(10)
N52 N51 C51 108.2(14)
N52 N51 Mn5 118.7(11)
C51 N51 Mn5 133.0(14)
N53 N52 N51 111.2(15)
N53 N52 Mn4 128.3(14)
N51 N52 Mn4 118.8(10)
N52 N53 C56 105.8(17)
N51 C51 C56 104.2(16)
N51 C51 C52 130.7(17)
C56 C51 C52 125(2)
C53 C52 C51 119(2)
C52 C53 C54 113(2)
C53 C54 C55 131(2)
C56 C55 C54 110(2)
C55 C56 N53 128(2)
C55 C56 C51 122(2)
N53 C56 C51 110.6(16)
N62 N61 C61 106.9(10)
N62 N61 Mn6 116.5(7)
C61 N61 Mn6 136.5(8)
N63 N62 N61 113.1(9)
N63 N62 Mn9 121.8(9)
N61 N62 Mn9 114.2(7)
N62 N63 C66 105.1(10)
C62 C61 N61 133.6(13)
C62 C61 C66 120.1(14)
N61 C61 C66 106.1(11)
C63 C62 C61 116.2(15)
C62 C63 C64 123.6(16)
C65 C64 C63 121.4(15)
C64 C65 C66 115.9(14)
N63 C66 C61 108.8(12)
N63 C66 C65 128.4(13)
C61 C66 C65 122.7(14)
N72 N71 C71 107.4(10)
N72 N71 Mn10 116.0(8)
C71 N71 Mn10 136.7(9)
N71 N72 N73 112.6(10)
N71 N72 Mn9 117.6(7)
N73 N72 Mn9 129.7(8)
N72 N73 C76 104.9(11)
N71 C71 C72 132.1(14)
N71 C71 C76 106.2(13)
C72 C71 C76 121.7(14)
C73 C72 C71 117.7(16)
C72 C73 C74 119.4(17)
C75 C74 C73 123.2(16)
C76 C75 C74 115.3(16)
C75 C76 N73 128.1(15)
C75 C76 C71 122.8(15)
N73 C76 C71 109.0(12)
N82 N81 C81 106.8(10)
N82 N81 Mn7 116.4(8)
C81 N81 Mn7 136.6(9)
N83 N82 N81 112.3(9)
N83 N82 Mn8 125.0(7)
N81 N82 Mn8 121.8(8)
N82 N83 C86 105.4(10)
N82 N83 Mn11 108.9(7)
C86 N83 Mn11 145.7(8)
C82 C81 N81 129.8(13)
C82 C81 C86 123.5(14)
N81 C81 C86 106.7(12)
C81 C82 C83 115.5(15)
C82 C83 C84 122.4(15)
C85 C84 C83 119.9(16)
C84 C85 C86 116.7(15)
C81 C86 N83 108.9(12)
C81 C86 C85 121.9(14)
N83 C86 C85 129.3(13)
N92 N91 C91 104.8(10)
N92 N91 Mn8 109.2(7)
C91 N91 Mn8 145.9(8)
N91 N92 N93 113.0(10)
N91 N92 Mn11 124.6(8)
N93 N92 Mn11 122.4(8)
N92 N93 C96 106.4(10)
N92 N93 Mn12 116.3(8)
C96 N93 Mn12 136.8(9)
N91 C91 C96 109.6(11)
N91 C91 C92 127.5(13)
C96 C91 C92 122.9(13)
C91 C92 C93 113.6(14)
C94 C93 C92 122.8(14)
C93 C94 C95 121.3(15)
C96 C95 C94 117.2(14)
N93 C96 C95 131.8(13)
N93 C96 C91 106.1(11)
C95 C96 C91 122.1(13)
N102 N101 C101 107.1(10)
N102 N101 Mn17 116.6(8)
C101 N101 Mn17 134.3(8)
N101 N102 N103 111.9(10)
N101 N102 Mn9 117.8(8)
N103 N102 Mn9 130.3(8)
N102 N103 C106 107.7(10)
N101 C101 C106 109.1(11)
N101 C101 C102 129.0(13)
C106 C101 C102 121.9(13)
C103 C102 C101 113.1(14)
C102 C103 C104 124.5(16)
C105 C104 C103 121.8(16)
C106 C105 C104 114.3(15)
C105 C106 C101 124.3(14)
C105 C106 N103 131.4(14)
C101 C106 N103 104.3(11)
N112 N111 C111 107.2(10)
N112 N111 Mn17 115.6(8)
C111 N111 Mn17 133.9(8)
N111 N112 N113 110.1(10)
N111 N112 Mn18 118.7(8)
N113 N112 Mn18 131.1(8)
N112 N113 C116 108.0(10)
C116 C111 N111 109.2(12)
C116 C111 C112 121.8(13)
N111 C111 C112 129.0(13)
C113 C112 C111 115.0(14)
C112 C113 C114 122.7(15)
C115 C114 C113 122.5(16)
C114 C115 C116 115.5(15)
C111 C116 N113 105.5(12)
C111 C116 C115 122.5(13)
N113 C116 C115 132.0(13)
C121 N121 N122 102.1(16)
C121 N121 Mn14 140.1(15)
N122 N121 Mn14 112.3(13)
N123 N122 N121 114(2)
N123 N122 Mn13 128.3(18)
N121 N122 Mn13 116.9(12)
N122 N123 C126 106(2)
N121 C121 C126 110.1(18)
N121 C121 C122 128.5(19)
C126 C121 C122 121.4(16)
C121 C122 C123 118.6(17)
C124 C123 C122 118.5(19)
C125 C124 C123 125(2)
C124 C125 C126 117.6(18)
N123 C126 C121 107.7(18)
N123 C126 C125 133.0(19)
C121 C126 C125 119.3(15)
C12A N12A N12B 102.3(19)
C12A N12A Mn14 135.3(19)
N12B N12A Mn14 122.1(16)
N12C N12B N12A 115(2)
N12C N12B Mn13 130(2)
N12A N12B Mn13 115.6(16)
N12B N12C C12F 105(2)
N12A C12A C12B 130.0(18)
N12A C12A C12F 110.0(18)
C12B C12A C12F 120.0
C12C C12B C12A 120.0
C12D C12C C12B 120.0
C12C C12D C12E 120.0
C12D C12E C12F 120.0
N12C C12F C12E 132.0(17)
N12C C12F C12A 108.0(17)
C12E C12F C12A 120.0
C131 N131 N132 104.9(13)
C131 N131 Mn12 135.6(12)
N132 N131 Mn12 117.5(9)
N133 N132 N131 112.2(13)
N133 N132 Mn13 130.1(12)
N131 N132 Mn13 117.6(9)
N132 N133 C136 106.5(14)
N131 C131 C136 107.3(16)
N131 C131 C132 129.9(17)
C136 C131 C132 122.8(15)
C131 C132 C133 113.3(18)
C134 C133 C132 121(2)
C135 C134 C133 126.6(19)
C134 C135 C136 114.9(19)
N133 C136 C131 109.0(14)
N133 C136 C135 129.7(18)
C131 C136 C135 121.2(18)
N142 N141 C141 108.0(11)
N142 N141 Mn16 114.8(8)
C141 N141 Mn16 137.2(10)
N141 N142 N143 111.0(10)
N141 N142 Mn18 118.2(8)
N143 N142 Mn18 129.9(8)
N142 N143 C146 107.2(11)
N141 C141 C142 130.7(15)
N141 C141 C146 107.1(13)
C142 C141 C146 122.2(15)
C141 C142 C143 115.4(17)
C142 C143 C144 121.0(17)
C145 C144 C143 122.0(18)
C144 C145 C146 118.1(18)
N143 C146 C145 131.9(16)
N143 C146 C141 106.7(13)
C145 C146 C141 121.4(16)
N152 N151 C151 107.1(10)
N152 N151 Mn21 116.7(8)
C151 N151 Mn21 136.1(9)
N153 N152 N151 112.4(10)
N153 N152 Mn18 124.6(8)
N151 N152 Mn18 116.2(8)
N152 N153 C156 106.3(10)
C152 C151 N151 133.3(14)
C152 C151 C156 120.9(15)
N151 C151 C156 105.7(12)
C153 C152 C151 117.8(17)
C152 C153 C154 121.6(18)
C155 C154 C153 120.8(18)
C154 C155 C156 116.3(16)
N153 C156 C155 128.8(14)
N153 C156 C151 108.5(13)
C155 C156 C151 122.5(15)
N162 N161 C161 108.3(11)
N162 N161 Mn19 115.2(9)
C161 N161 Mn19 136.4(9)
N163 N162 N161 111.0(11)
N163 N162 Mn25 129.3(9)
N161 N162 Mn25 119.1(10)
N162 N163 C166 108.0(12)
N161 C161 C162 134.4(15)
N161 C161 C166 105.4(11)
C162 C161 C166 120.1(15)
C163 C162 C161 119.5(16)
C162 C163 C164 120.0(15)
C165 C164 C163 123.0(17)
C164 C165 C166 115.0(17)
N163 C166 C165 130.9(16)
N163 C166 C161 107.2(14)
C165 C166 C161 121.9(14)
N172 N171 C171 107.2(12)
N172 N171 Mn14 117.3(10)
C171 N171 Mn14 135.4(11)
N173 N172 N171 112.1(12)
N173 N172 Mn15 126.5(10)
N171 N172 Mn15 121.0(9)
N172 N173 C176 106.7(12)
N172 N173 Mn19 109.4(9)
C176 N173 Mn19 143.6(10)
C172 C171 C176 120.9(17)
C172 C171 N171 134.7(16)
C176 C171 N171 104.3(15)
C173 C172 C171 117.5(18)
C174 C173 C172 123.1(19)
C173 C174 C175 124.9(18)
C174 C175 C176 111.6(17)
N173 C176 C171 109.7(14)
N173 C176 C175 128.4(16)
C171 C176 C175 122.0(17)
N182 N181 C181 105.6(11)
N182 N181 Mn15 109.0(9)
C181 N181 Mn15 145.3(10)
N181 N182 N183 112.8(11)
N181 N182 Mn19 124.4(9)
N183 N182 Mn19 122.2(8)
C186 N183 N182 105.8(11)
C186 N183 Mn20 138.9(10)
N182 N183 Mn20 115.1(8)
C186 C181 N181 106.3(13)
C186 C181 C182 123.7(16)
N181 C181 C182 130.1(15)
C183 C182 C181 115.1(17)
C182 C183 C184 121.6(19)
C185 C184 C183 124.1(18)
C184 C185 C186 116.3(16)
N183 C186 C181 109.5(14)
N183 C186 C185 131.5(14)
C181 C186 C185 119.0(15)
N192 N191 C191 104.9(14)
N192 N191 Mn23 117.8(12)
C191 N191 Mn23 136.7(12)
N193 N192 N191 111.8(17)
N193 N192 Mn22 127.0(14)
N191 N192 Mn22 121.1(12)
C196 N193 N192 106.9(17)
N191 C191 C196 108.2(16)
N191 C191 C192 129.9(17)
C196 C191 C192 122(2)
C191 C192 C193 118.7(19)
C194 C193 C192 115(2)
C195 C194 C193 130(3)
C194 C195 C196 113(2)
N193 C196 C191 108.1(18)
N193 C196 C195 131.2(18)
C191 C196 C195 120.7(17)
N19B N19A C19A 104(2)
N19C N19B N19A 112(2)
N19C N19B Mn23 121(2)
N19A N19B Mn23 125(2)
C19F N19C N19B 108(2)
C19F N19C Mn22 138(2)
N19B N19C Mn22 114(2)
N19A C19A C19F 110(2)
N19A C19A C19B 125(2)
C19F C19A C19B 124(3)
C19A C19B C19C 118(2)
C19D C19C C19B 115(3)
C19C C19D C19E 131(3)
C19D C19E C19F 114(3)
N19C C19F C19A 106(2)
N19C C19F C19E 135(3)
C19A C19F C19E 119(2)
N202 N201 C201 105.3(11)
N202 N201 Mn26 119.2(9)
C201 N201 Mn26 134.6(11)
N203 N202 N201 113.4(12)
N203 N202 Mn24 126.1(11)
N201 N202 Mn24 119.7(9)
N202 N203 C206 104.0(13)
C206 C201 N201 107.0(14)
C206 C201 C202 123.2(18)
N201 C201 C202 129.8(18)
C201 C202 C203 116.2(19)
C204 C203 C202 121(2)
C203 C204 C205 124(2)
C204 C205 C206 113(2)
C201 C206 N203 110.4(14)
C201 C206 C205 122.6(18)
N203 C206 C205 127.1(18)
C211 N211 N212 104.6(12)
C211 N211 Mn26 135.6(11)
N212 N211 Mn26 119.8(9)
N213 N212 N211 112.9(11)
N213 N212 Mn25 128.3(10)
N211 N212 Mn25 118.8(9)
N212 N213 C216 105.5(13)
N211 C211 C216 108.3(14)
N211 C211 C212 129.1(16)
C216 C211 C212 122.6(15)
C213 C212 C211 117.2(18)
C212 C213 C214 118.5(18)
C215 C214 C213 124.9(18)
C214 C215 C216 115.3(19)
N213 C216 C211 108.7(14)
N213 C216 C215 129.9(17)
C211 C216 C215 121.3(17)
N222 N221 C221 105.8(13)
N222 N221 Mn22 115.3(11)
C221 N221 Mn22 138.9(13)
N221 N222 N223 113.8(14)
N221 N222 Mn24 118.3(10)
N223 N222 Mn24 125.4(11)
C226 N223 N222 103.2(15)
N221 C221 C226 106.2(16)
N221 C221 C222 130.1(18)
C226 C221 C222 124(2)
C221 C222 C223 117(2)
C224 C223 C222 118(3)
C223 C224 C225 127(3)
C224 C225 C226 114(2)
N223 C226 C221 110.9(18)
N223 C226 C225 129(2)
C221 C226 C225 120(2)
N22B N22A C22A 106.7(18)
N22B N22A Mn22 122.5(17)
C22A N22A Mn22 130.8(18)
N22A N22B N22C 112.5(19)
N22A N22B Mn24 114.9(17)
N22C N22B Mn24 132.6(19)
C22F N22C N22B 104.1(19)
N22A C22A C22F 105.7(19)
N22A C22A C22B 132(2)
C22F C22A C22B 122(3)
C22A C22B C22C 119(2)
C22D C22C C22B 116(3)
C22C C22D C22E 127(4)
C22D C22E C22F 115(3)
N22C C22F C22A 111(2)
N22C C22F C22E 129(2)
C22A C22F C22E 120(2)
C1M O1M Mn1 130.3(13)
C2M O2M Mn1 131.2(8)
C3M O3M Mn7 125.4(10)
C3M O3M Mn2 133.8(10)
Mn7 O3M Mn2 96.3(3)
C4M O4M Mn4 122.8(9)
C4M O4M Mn3 134.5(9)
Mn4 O4M Mn3 95.4(4)
C5M O5M Mn5 123.9(14)
C6M O6M Mn7 127.2(13)
C7M O7M Mn6 115.6(12)
C7M O7M Mn7 109.9(12)
Mn6 O7M Mn7 115.0(3)
C8M O8M Mn10 119.0(9)
C9M O9M C9N 100(3)
C9M O9M Mn12 124.3(17)
C9N O9M Mn12 123.9(17)
C10N O10M C10M 71(2)
C10N O10M Mn14 161(2)
C10M O10M Mn14 127.4(17)
C11M O11M Mn16 119.8(9)
C12M O12M Mn21 115.7(13)
C12M O12M Mn20 112.2(13)
Mn21 O12M Mn20 112.7(4)
C13M O13M Mn20 125.6(12)
C13M O13M Mn25 134.6(12)
Mn20 O13M Mn25 97.3(3)
C14N O14M C14M 79(3)
C14N O14M Mn20 131.9(18)
C14M O14M Mn20 122(2)
C15M O15M C15N 100(3)
C15M O15M Mn22 131.2(19)
C15N O15M Mn22 123(3)
C16M O16M Mn23 123.9(10)
C16M O16M Mn24 135.2(10)
Mn23 O16M Mn24 95.4(4)
C17M O17M Mn23 123.2(14)
C18M O18M Mn26 129.3(11)
C19M O19M Mn26 122.2(11)

loop_
_geom_bond_atom_site_label_1
_geom_bond_atom_site_label_2
_geom_bond_distance
Mn1 F1 1.800(7)
Mn1 O1 1.867(7)
Mn1 N21 2.054(11)
Mn1 N11 2.058(11)
Mn1 O2M 2.147(9)
Mn1 O1M 2.176(9)
Mn2 O1 1.878(8)
Mn2 O2 1.902(8)
Mn2 O3 1.905(8)
Mn2 N12 2.102(10)
Mn2 O3M 2.194(8)
Mn2 N42 2.228(10)
Mn2 Mn3 2.872(3)
Mn2 Mn7 3.033(3)
Mn3 O1 1.878(8)
Mn3 O2 1.913(8)
Mn3 O4 1.920(8)
Mn3 N22 2.106(12)
Mn3 O4M 2.194(9)
Mn3 N32 2.259(11)
Mn3 Mn4 3.028(3)
Mn4 F2 1.839(9)
Mn4 O4M 1.891(9)
Mn4 O4 1.909(9)
Mn4 N52 2.065(15)
Mn4 O6 2.147(8)
Mn4 O1W 2.260(11)
Mn5 F3 1.813(10)
Mn5 O4 1.870(10)
Mn5 N31 2.016(11)
Mn5 N51 2.041(14)
Mn5 O5 2.103(8)
Mn5 O5M 2.231(13)
Mn6 O7 1.826(8)
Mn6 O5 1.873(7)
Mn6 O2 1.904(8)
Mn6 N61 2.055(10)
Mn6 O6 2.118(8)
Mn6 O7M 2.393(9)
Mn7 F4 1.812(7)
Mn7 O3M 1.867(8)
Mn7 O3 1.911(8)
Mn7 N81 2.027(10)
Mn7 O6M 2.260(10)
Mn7 O7M 2.476(9)
Mn8 O3 1.877(7)
Mn8 O8 1.888(7)
Mn8 N82 2.026(10)
Mn8 N41 2.055(10)
Mn8 O7 2.073(8)
Mn8 N91 2.428(10)
Mn8 Mn9 2.907(2)
Mn9 O7 1.851(7)
Mn9 O9 1.899(7)
Mn9 O8 1.914(8)
Mn9 N62 2.101(10)
Mn9 N72 2.257(10)
Mn9 N102 2.297(11)
Mn10 O9 1.863(8)
Mn10 O12 1.867(7)
Mn10 O11 1.960(7)
Mn10 O10 1.978(9)
Mn10 N71 2.092(11)
Mn10 O8M 2.121(10)
Mn10 Mn17 3.000(3)
Mn11 O13 1.904(9)
Mn11 O8 1.921(8)
Mn11 O10 1.942(8)
Mn11 N92 2.035(10)
Mn11 O14 2.121(7)
Mn11 N83 2.408(10)
Mn11 Mn13 2.949(3)
Mn12 F5 1.804(9)
Mn12 O13 1.876(10)
Mn12 N131 2.045(12)
Mn12 N93 2.080(11)
Mn12 O15 2.129(7)
Mn12 O9M 2.197(12)
Mn13 N12B 1.85(2)
Mn13 O13 1.915(9)
Mn13 O17 1.921(9)
Mn13 O10 2.005(9)
Mn13 O16 2.031(8)
Mn13 N132 2.090(13)
Mn13 N122 2.37(2)
Mn13 Mn15 2.946(3)
Mn14 F6' 1.792(13)
Mn14 F6 1.837(13)
Mn14 O17 1.865(11)
Mn14 N121 1.925(17)
Mn14 N171 2.042(13)
Mn14 O12 2.123(9)
Mn14 N12A 2.18(2)
Mn14 O10M 2.490(18)
Mn15 O17 1.891(9)
Mn15 O16 1.915(9)
Mn15 O18 1.919(7)
Mn15 N172 1.992(13)
Mn15 O11 2.146(8)
Mn15 N181 2.458(12)
Mn16 O19 1.863(8)
Mn16 O15 1.881(7)
Mn16 O16 1.969(9)
Mn16 O14 1.979(7)
Mn16 O11M 2.093(10)
Mn16 N141 2.108(11)
Mn16 Mn17 2.993(3)
Mn17 O9 1.968(7)
Mn17 O19 1.989(8)
Mn17 O14 2.101(8)
Mn17 O11 2.140(8)
Mn17 N111 2.192(10)
Mn17 N101 2.234(10)
Mn18 O20 1.850(7)
Mn18 O19 1.888(7)
Mn18 O18 1.917(8)
Mn18 N152 2.080(11)
Mn18 N142 2.259(11)
Mn18 N112 2.296(10)
Mn18 Mn19 2.894(3)
Mn19 O21 1.884(7)
Mn19 O18 1.889(7)
Mn19 O20 2.040(8)
Mn19 N182 2.070(11)
Mn19 N161 2.080(12)
Mn19 N173 2.377(13)
Mn20 F7 1.844(8)
Mn20 O13M 1.852(9)
Mn20 O21 1.907(9)
Mn20 N183 2.028(11)
Mn20 O14M 2.222(11)
Mn20 O12M 2.464(9)
Mn20 Mn25 3.029(3)
Mn21 O20 1.836(8)
Mn21 O22 1.883(7)
Mn21 O24 1.909(8)
Mn21 N151 2.062(11)
Mn21 O23 2.142(6)
Mn21 O12M 2.443(9)
Mn22 F8 1.816(9)
Mn22 O25 1.869(9)
Mn22 N19C 1.96(3)
Mn22 N221 2.007(14)
Mn22 N22A 2.05(2)
Mn22 O22 2.106(7)
Mn22 N192 2.114(17)
Mn22 O15M 2.219(12)
Mn23 F9 1.828(8)
Mn23 O16M 1.880(10)
Mn23 O25 1.903(8)
Mn23 N191 1.913(16)
Mn23 O23 2.112(7)
Mn23 O17M 2.281(10)
Mn23 N19B 2.32(3)
Mn23 Mn24 3.009(3)
Mn24 O26 1.895(8)
Mn24 O25 1.913(9)
Mn24 O24 1.926(8)
Mn24 N202 2.112(12)
Mn24 N22B 2.12(3)
Mn24 O16M 2.179(9)
Mn24 N222 2.321(16)
Mn24 Mn25 2.878(3)
Mn25 O26 1.871(9)
Mn25 O24 1.895(9)
Mn25 O21 1.900(8)
Mn25 N212 2.099(12)
Mn25 O13M 2.175(9)
Mn25 N162 2.226(12)
Mn26 F10 1.814(8)
Mn26 O26 1.870(8)
Mn26 N201 2.050(12)
Mn26 N211 2.054(12)
Mn26 O18M 2.172(10)
Mn26 O19M 2.177(10)
N11 N12 1.344(13)
N11 C11 1.367(16)
N12 N13 1.299(13)
N13 C16 1.356(16)
C11 C16 1.383(19)
C11 C12 1.405(19)
C12 C13 1.38(2)
C13 C14 1.39(2)
C14 C15 1.40(2)
C15 C16 1.42(2)
N21 C21 1.340(18)
N21 N22 1.357(15)
N22 N23 1.314(15)
N23 C26 1.35(2)
C21 C26 1.37(2)
C21 C22 1.41(2)
C22 C23 1.36(2)
C23 C24 1.36(3)
C24 C25 1.35(3)
C25 C26 1.44(2)
N31 N32 1.343(14)
N31 C31 1.360(17)
N32 N33 1.355(15)
N33 C36 1.383(17)
C31 C32 1.38(2)
C31 C36 1.39(2)
C32 C33 1.33(2)
C33 C34 1.40(2)
C34 C35 1.39(2)
C35 C36 1.386(19)
N41 N42 1.358(13)
N41 C41 1.383(15)
N42 N43 1.323(14)
N43 C46 1.382(15)
C41 C46 1.377(17)
C41 C42 1.405(17)
C42 C43 1.364(18)
C43 C44 1.407(19)
C44 C45 1.377(19)
C45 C46 1.372(18)
N51 N52 1.36(2)
N51 C51 1.38(2)
N52 N53 1.318(18)
N53 C56 1.37(2)
C51 C56 1.39(2)
C51 C52 1.40(2)
C52 C53 1.36(2)
C53 C54 1.43(2)
C54 C55 1.44(2)
C55 C56 1.37(2)
N61 N62 1.345(13)
N61 C61 1.376(16)
N62 N63 1.323(14)
N63 C66 1.391(17)
C61 C62 1.374(19)
C61 C66 1.397(18)
C62 C63 1.37(2)
C63 C64 1.40(2)
C64 C65 1.33(2)
C65 C66 1.420(19)
N71 N72 1.348(14)
N71 C71 1.373(17)
N72 N73 1.352(14)
N73 C76 1.385(18)
C71 C72 1.40(2)
C71 C76 1.41(2)
C72 C73 1.38(2)
C73 C74 1.44(3)
C74 C75 1.41(2)
C75 C76 1.37(2)
N81 N82 1.336(13)
N81 C81 1.372(16)
N82 N83 1.329(13)
N83 C86 1.377(17)
C81 C82 1.364(19)
C81 C86 1.373(19)
C82 C83 1.37(2)
C83 C84 1.46(2)
C84 C85 1.35(2)
C85 C86 1.41(2)
N91 N92 1.331(13)
N91 C91 1.349(15)
N92 N93 1.335(14)
N93 C96 1.358(16)
C91 C96 1.392(18)
C91 C92 1.415(18)
C92 C93 1.43(2)
C93 C94 1.39(2)
C94 C95 1.39(2)
C95 C96 1.378(19)
N101 N102 1.309(13)
N101 C101 1.374(16)
N102 N103 1.321(13)
N103 C106 1.416(17)
C101 C106 1.379(18)
C101 C102 1.405(18)
C102 C103 1.37(2)
C103 C104 1.39(2)
C104 C105 1.38(2)
C105 C106 1.37(2)
N111 N112 1.325(13)
N111 C111 1.363(16)
N112 N113 1.332(14)
N113 C116 1.389(16)
C111 C116 1.359(18)
C111 C112 1.410(18)
C112 C113 1.36(2)
C113 C114 1.38(2)
C114 C115 1.36(2)
C115 C116 1.390(19)
N121 C121 1.36(2)
N121 N122 1.37(2)
N122 N123 1.33(2)
N123 C126 1.33(3)
C121 C126 1.385(14)
C121 C122 1.388(14)
C122 C123 1.390(15)
C123 C124 1.359(15)
C124 C125 1.354(15)
C125 C126 1.400(15)
N12A C12A 1.35(2)
N12A N12B 1.37(3)
N12B N12C 1.32(2)
N12C C12F 1.35(3)
C12A C12B 1.3900
C12A C12F 1.3900
C12B C12C 1.3900
C12C C12D 1.3900
C12D C12E 1.3900
C12E C12F 1.3900
N131 C131 1.329(18)
N131 N132 1.381(17)
N132 N133 1.294(16)
N133 C136 1.33(2)
C131 C136 1.39(2)
C131 C132 1.42(2)
C132 C133 1.45(2)
C133 C134 1.36(3)
C134 C135 1.33(3)
C135 C136 1.44(2)
N141 N142 1.349(14)
N141 C141 1.367(17)
N142 N143 1.357(15)
N143 C146 1.383(19)
C141 C142 1.40(2)
C141 C146 1.43(2)
C142 C143 1.44(2)
C143 C144 1.44(3)
C144 C145 1.36(3)
C145 C146 1.39(2)
N151 N152 1.345(13)
N151 C151 1.374(17)
N152 N153 1.331(14)
N153 C156 1.365(18)
C151 C152 1.37(2)
C151 C156 1.42(2)
C152 C153 1.34(2)
C153 C154 1.47(2)
C154 C155 1.36(2)
C155 C156 1.39(2)
N161 N162 1.335(14)
N161 C161 1.360(17)
N162 N163 1.310(16)
N163 C166 1.356(18)
C161 C162 1.403(19)
C161 C166 1.42(2)
C162 C163 1.32(2)
C163 C164 1.45(2)
C164 C165 1.39(2)
C165 C166 1.40(2)
N171 N172 1.363(16)
N171 C171 1.42(2)
N172 N173 1.322(15)
N173 C176 1.38(2)
C171 C172 1.36(2)
C171 C176 1.41(2)
C172 C173 1.34(2)
C173 C174 1.34(2)
C174 C175 1.39(2)
C175 C176 1.45(2)
N181 N182 1.325(15)
N181 C181 1.39(2)
N182 N183 1.339(15)
N183 C186 1.332(18)
C181 C186 1.39(2)
C181 C182 1.40(2)
C182 C183 1.36(2)
C183 C184 1.37(2)
C184 C185 1.35(2)
C185 C186 1.40(2)
N191 N192 1.34(2)
N191 C191 1.37(2)
N192 N193 1.34(2)
N193 C196 1.33(3)
C191 C196 1.38(2)
C191 C192 1.39(2)
C192 C193 1.42(2)
C193 C194 1.36(2)
C194 C195 1.35(2)
C195 C196 1.43(2)
N19A N19B 1.35(3)
N19A C19A 1.36(3)
N19B N19C 1.34(3)
N19C C19F 1.33(3)
C19A C19F 1.39(2)
C19A C19B 1.39(2)
C19B C19C 1.41(3)
C19C C19D 1.35(2)
C19D C19E 1.36(2)
C19E C19F 1.42(3)
N201 N202 1.352(16)
N201 C201 1.389(19)
N202 N203 1.310(15)
N203 C206 1.40(2)
C201 C206 1.33(2)
C201 C202 1.39(2)
C202 C203 1.40(3)
C203 C204 1.38(3)
C204 C205 1.39(3)
C205 C206 1.47(2)
N211 C211 1.363(18)
N211 N212 1.370(16)
N212 N213 1.323(16)
N213 C216 1.366(19)
C211 C216 1.38(2)
C211 C212 1.43(2)
C212 C213 1.36(2)
C213 C214 1.46(3)
C214 C215 1.36(2)
C215 C216 1.42(2)
N221 N222 1.337(18)
N221 C221 1.37(2)
N222 N223 1.366(17)
N223 C226 1.34(2)
C221 C226 1.40(2)
C221 C222 1.42(2)
C222 C223 1.43(3)
C223 C224 1.40(3)
C224 C225 1.40(3)
C225 C226 1.44(2)
N22A N22B 1.35(2)
N22A C22A 1.36(3)
N22B N22C 1.37(2)
N22C C22F 1.34(3)
C22A C22F 1.41(2)
C22A C22B 1.41(2)
C22B C22C 1.43(3)
C22C C22D 1.40(3)
C22D C22E 1.40(3)
C22E C22F 1.43(3)
O1M C1M 1.433(9)
O2M C2M 1.433(8)
O3M C3M 1.437(9)
O4M C4M 1.435(9)
O5M C5M 1.437(9)
O6M C6M 1.432(9)
O7M C7M 1.443(9)
O8M C8M 1.442(9)
O9M C9M 1.437(9)
O9M C9N 1.438(9)
O10M C10N 1.436(9)
O10M C10M 1.446(9)
O11M C11M 1.439(9)
O12M C12M 1.450(9)
O13M C13M 1.431(9)
O14M C14N 1.434(9)
O14M C14M 1.437(9)
O15M C15M 1.435(9)
O15M C15N 1.439(9)
O16M C16M 1.438(9)
O17M C17M 1.437(9)
O18M C18M 1.437(9)
O19M C19M 1.437(9)
O1S C1S 1.438(9)
